data_7001428
loop_
_publ_author_name
'Hussain, Firasat'
'Spingler, Bernhard'
'Conrad, Franziska'
'Speldrich, Manfred'
'K\"ogerler, Paul'
'Boskovic, Colette'
'Patzke, Greta R.'

_publ_section_title
;
 Caesium-templated lanthanoid-containing polyoxotungstates
;
_journal_issue 23
_journal_name_full 'Dalton Transactions'
_journal_page_first 4423
_journal_page_last 4425
_journal_paper_doi 10.1039/b902077b
_journal_year 2009
_chemical_formula_sum 'As6 Cl2 Cs2.1 Er6 H132 Na7.5 O277.5 W63'
_chemical_formula_weight 18131.12
_chemical_name_systematic
;

?

;
_space_group_IT_number 2
_symmetry_cell_setting triclinic
_symmetry_space_group_name_Hall '-P 1'
_symmetry_space_group_name_H-M 'P -1'
_atom_sites_solution_primary direct
_atom_sites_solution_secondary difmap
_audit_creation_method SHELXL-97
_cell_angle_alpha 75.460(2)
_cell_angle_beta 68.114(2)
_cell_angle_gamma 89.526(2)
_cell_formula_units_Z 2
_cell_length_a 24.0763(4)
_cell_length_b 26.1972(5)
_cell_length_c 30.7616(7)
_cell_measurement_reflns_used 17314
_cell_measurement_temperature 183(2)
_cell_measurement_theta_max 29.2890
_cell_measurement_theta_min 2.2104
_cell_volume 17348.5(7)
_computing_cell_refinement 'CrysAlis RED (Oxford, 2007)'
_computing_data_collection 'CrysAlis RED (Oxford, 2007)'
_computing_data_reduction 'CrysAlis RED (Oxford, 2007)'
_computing_molecular_graphics 'ORTEP-3 (Farrugia, 1997)'
_computing_publication_material 'SHELXL-97 (Sheldrick, 1997)'
_computing_structure_refinement 'SHELXL-97 (Sheldrick, 1997)'
_computing_structure_solution 'SHELXS-97 (Sheldrick, 1990)'
_diffrn_ambient_temperature 183(2)
_diffrn_detector_area_resol_mean 10.4498
_diffrn_measured_fraction_theta_full 0.994
_diffrn_measured_fraction_theta_max 0.994
_diffrn_measurement_device_type 'Xcalibur Ruby'
_diffrn_measurement_method '/o oscillation scan'
_diffrn_radiation_monochromator graphite
_diffrn_radiation_source 'fine-focus sealed tube'
_diffrn_radiation_type MoK\a
_diffrn_radiation_wavelength 0.71073
_diffrn_reflns_av_R_equivalents 0.1890
_diffrn_reflns_av_sigmaI/netI 0.3539
_diffrn_reflns_limit_h_max 28
_diffrn_reflns_limit_h_min -28
_diffrn_reflns_limit_k_max 30
_diffrn_reflns_limit_k_min -30
_diffrn_reflns_limit_l_max 36
_diffrn_reflns_limit_l_min -35
_diffrn_reflns_number 222070
_diffrn_reflns_theta_full 24.71
_diffrn_reflns_theta_max 24.71
_diffrn_reflns_theta_min 2.22
_exptl_absorpt_coefficient_mu 23.119
_exptl_absorpt_correction_T_max 1.00000
_exptl_absorpt_correction_T_min 0.39715
_exptl_absorpt_correction_type multi-scan
_exptl_absorpt_process_details
;
CrysAlis RED, Oxford Diffraction Ltd.,
Version 1.171.32.24 (release 21-04-2008 CrysAlis171 .NET)
(compiled Apr 21 2008,18:23:10)
Empirical absorption correction using spherical harmonics,
implemented in SCALE3 ABSPACK scaling algorithm.
;
_exptl_crystal_colour lightpink
_exptl_crystal_density_diffrn 3.471
_exptl_crystal_density_method 'not measured'
_exptl_crystal_description needle
_exptl_crystal_F_000 15440
_exptl_crystal_size_max 0.14
_exptl_crystal_size_mid 0.11
_exptl_crystal_size_min 0.07
_refine_diff_density_max 3.257
_refine_diff_density_min -3.985
_refine_diff_density_rms 0.484
_refine_ls_extinction_method none
_refine_ls_goodness_of_fit_ref 0.933
_refine_ls_matrix_type full
_refine_ls_number_parameters 1861
_refine_ls_number_reflns 58788
_refine_ls_number_restraints 0
_refine_ls_restrained_S_all 0.933
_refine_ls_R_factor_all 0.2638
_refine_ls_R_factor_gt 0.0964
_refine_ls_shift/su_max 0.000
_refine_ls_shift/su_mean 0.000
_refine_ls_structure_factor_coef Fsqd
_refine_ls_weighting_details 'calc w=1/[\s^2^(Fo^2^)+(0.0795P)^2^+0.0000P] where P=(Fo^2^+2Fc^2^)/3'
_refine_ls_weighting_scheme calc
_refine_ls_wR_factor_gt 0.1761
_refine_ls_wR_factor_ref 0.2266
_reflns_number_gt 21400
_reflns_number_total 58788
_reflns_threshold_expression >2sigma(I)
_cod_data_source_file b902077b.txt
_cod_data_source_block fh38
_cod_original_cell_volume 17348.5(6)
_cod_original_formula_sum 'H132 As6 Cl2 Cs2.10 Er6 Na7.50 O277.50 W63'
_cod_database_code 7001428

loop_
_symmetry_equiv_pos_as_xyz
'x, y, z'
'-x, -y, -z'

loop_
_atom_site_label
_atom_site_type_symbol
_atom_site_fract_x
_atom_site_fract_y
_atom_site_fract_z
_atom_site_U_iso_or_equiv
_atom_site_adp_type
_atom_site_occupancy
_atom_site_symmetry_multiplicity
_atom_site_calc_flag
_atom_site_refinement_flags
_atom_site_disorder_assembly
_atom_site_disorder_group
O1 O 0.8478(19) 0.9868(17) 0.0816(15) 0.080(13) Uiso 1 1 d . . .
O3 O 0.7417(16) 0.9807(14) 0.1634(13) 0.056(10) Uiso 1 1 d . . .
O4 O 0.7555(14) 1.0821(13) 0.1074(11) 0.040(9) Uiso 1 1 d . . .
O5 O 0.7971(15) 1.0633(14) 0.0221(12) 0.050(10) Uiso 1 1 d . . .
O6 O 0.8956(17) 1.1295(15) -0.0509(13) 0.063(11) Uiso 1 1 d . . .
O7 O 0.8085(14) 1.1598(13) 0.0265(11) 0.040(9) Uiso 1 1 d . . .
O8 O 0.8269(19) 1.1647(17) 0.1080(15) 0.075(12) Uiso 1 1 d . . .
O9 O 0.7037(15) 1.1521(14) 0.1564(12) 0.048(10) Uiso 1 1 d . . .
O10 O 0.6193(14) 1.0815(13) 0.1683(11) 0.039(9) Uiso 1 1 d . . .
O11 O 0.591(2) 1.1566(19) 0.2173(17) 0.105(16) Uiso 1 1 d . . .
O12 O 0.5537(17) 1.1566(15) 0.1444(13) 0.061(11) Uiso 1 1 d . . .
O13 O 0.5250(15) 1.0544(14) 0.1567(12) 0.049(10) Uiso 1 1 d . . .
O14 O 0.4303(17) 1.1229(15) 0.1661(13) 0.059(11) Uiso 1 1 d . . .
O15 O 0.4851(16) 1.0883(14) 0.0810(12) 0.052(10) Uiso 1 1 d . . .
O16 O 0.5739(14) 1.0236(12) 0.0507(11) 0.033(8) Uiso 1 1 d . . .
O17 O 0.5071(17) 1.0568(15) -0.0035(14) 0.064(11) Uiso 1 1 d . . .
O18 O 0.6247(13) 1.0953(12) -0.0332(10) 0.030(8) Uiso 1 1 d . . .
O19 O 0.6924(15) 1.0241(14) -0.0027(12) 0.047(9) Uiso 1 1 d . . .
O20 O 0.7176(14) 1.0605(12) -0.1047(11) 0.033(8) Uiso 1 1 d . . .
O21 O 0.7935(13) 1.0919(11) -0.0648(10) 0.024(7) Uiso 1 1 d . . .
O22 O 0.7120(16) 1.1280(14) 0.0001(13) 0.053(10) Uiso 1 1 d . . .
O23 O 0.5909(14) 1.1285(13) 0.0552(11) 0.039(9) Uiso 1 1 d . . .
O24 O 0.6800(15) 1.1597(14) 0.0798(12) 0.050(10) Uiso 1 1 d . . .
O25 O 0.641(2) 1.2287(19) 0.1231(17) 0.100(15) Uiso 1 1 d . . .
O26 O 0.7542(17) 1.2301(15) 0.0709(14) 0.066(11) Uiso 1 1 d . . .
O27 O 0.8081(14) 1.1928(12) -0.0627(11) 0.034(8) Uiso 1 1 d . . .
O28 O 0.7226(16) 1.1615(14) -0.0910(13) 0.053(10) Uiso 1 1 d . . .
O29 O 0.5438(16) 1.1604(14) -0.0040(13) 0.056(10) Uiso 1 1 d . . .
O30 O 0.5140(19) 1.1882(17) 0.0760(15) 0.080(13) Uiso 1 1 d . . .
O31 O 0.6144(17) 1.2408(15) 0.0464(13) 0.059(11) Uiso 1 1 d . . .
O32 O 0.7284(17) 1.2442(15) -0.0073(14) 0.064(11) Uiso 1 1 d . . .
O33 O 0.6486(19) 1.2162(17) -0.0319(15) 0.078(13) Uiso 1 1 d . . .
O34 O 0.751(2) 1.2659(18) -0.1065(16) 0.085(14) Uiso 1 1 d . . .
O35 O 0.693(2) 1.3158(18) 0.0514(16) 0.091(14) Uiso 1 1 d . . .
O36 O 0.5414(19) 1.2662(17) -0.0066(15) 0.077(13) Uiso 1 1 d . . .
O37 O 0.5992(14) 0.9327(13) 0.0126(11) 0.037(9) Uiso 1 1 d . . .
O38 O 0.6941(13) 0.8907(11) 0.0330(10) 0.023(7) Uiso 1 1 d . . .
O39 O 0.5375(15) 0.9154(13) 0.1177(12) 0.043(9) Uiso 1 1 d . . .
O40 O 0.6421(15) 0.8789(13) 0.1310(12) 0.044(9) Uiso 1 1 d . . .
O41 O 0.7312(14) 0.9724(12) 0.0741(11) 0.034(8) Uiso 1 1 d . . .
O42 O 0.6091(15) 0.9921(14) 0.1342(12) 0.047(9) Uiso 1 1 d . . .
O43 O 0.5291(15) 1.0381(14) 0.2499(12) 0.051(10) Uiso 1 1 d . . .
O44 O 0.5082(14) 0.9623(12) 0.2125(11) 0.034(8) Uiso 1 1 d . . .
O45 O 0.3965(15) 0.9800(13) 0.2038(12) 0.041(9) Uiso 1 1 d . . .
O46 O 0.4368(15) 0.8828(13) 0.2145(12) 0.046(9) Uiso 1 1 d . . .
O47 O 0.5426(13) 0.8413(11) 0.2132(10) 0.023(7) Uiso 1 1 d . . .
O48 O 0.4476(15) 0.7768(14) 0.2145(12) 0.051(10) Uiso 1 1 d . . .
O49 O 0.4816(15) 0.7714(13) 0.2927(12) 0.044(9) Uiso 1 1 d . . .
O50 O 0.5991(17) 0.7839(15) 0.2597(13) 0.059(11) Uiso 1 1 d . . .
O51 O 0.5468(15) 0.6814(13) 0.3240(12) 0.044(9) Uiso 1 1 d . . .
O52 O 0.5915(14) 0.7632(12) 0.3543(11) 0.034(8) Uiso 1 1 d . . .
O53 O 0.6442(14) 0.8656(12) 0.3167(11) 0.032(8) Uiso 1 1 d . . .
O54 O 0.6369(13) 0.8100(12) 0.4056(10) 0.030(8) Uiso 1 1 d . . .
O55 O 0.5633(14) 0.8889(13) 0.3930(11) 0.040(9) Uiso 1 1 d . . .
O56 O 0.6220(14) 0.9690(13) 0.3100(11) 0.041(9) Uiso 1 1 d . . .
O57 O 0.5869(16) 0.9904(14) 0.4027(13) 0.055(10) Uiso 1 1 d . . .
O58 O 0.5212(17) 1.0261(15) 0.3406(13) 0.063(11) Uiso 1 1 d . . .
O59 O 0.4395(17) 1.0865(15) 0.3078(13) 0.062(11) Uiso 1 1 d . . .
O60 O 0.4241(15) 0.9864(13) 0.2842(12) 0.046(9) Uiso 1 1 d . . .
O61 O 0.4926(13) 0.9335(11) 0.3384(10) 0.024(7) Uiso 1 1 d . . .
O62 O 0.5207(12) 0.8312(11) 0.3425(10) 0.019(7) Uiso 1 1 d . . .
O63 O 0.4536(13) 0.8772(12) 0.2923(11) 0.030(8) Uiso 1 1 d . . .
O64 O 0.4745(14) 0.7329(13) 0.3848(11) 0.040(9) Uiso 1 1 d . . .
O65 O 0.5161(16) 0.7912(14) 0.4288(13) 0.055(10) Uiso 1 1 d . . .
O66 O 0.4710(16) 0.9444(14) 0.4223(13) 0.056(10) Uiso 1 1 d . . .
O67 O 0.4056(17) 0.9915(15) 0.3729(13) 0.060(11) Uiso 1 1 d . . .
O68 O 0.3553(15) 0.9030(13) 0.2919(12) 0.045(9) Uiso 1 1 d . . .
O69 O 0.3803(16) 0.8036(14) 0.2980(12) 0.050(10) Uiso 1 1 d . . .
O70 O 0.3891(15) 0.8028(14) 0.3814(12) 0.049(10) Uiso 1 1 d . . .
O71 O 0.4262(15) 0.8521(13) 0.4275(12) 0.045(9) Uiso 1 1 d . . .
O72 O 0.3647(13) 0.8964(12) 0.3782(11) 0.031(8) Uiso 1 1 d . . .
O73 O 0.3519(17) 0.9268(15) 0.4637(14) 0.064(11) Uiso 1 1 d . . .
O74 O 0.4013(15) 0.7454(14) 0.4728(12) 0.047(9) Uiso 1 1 d . . .
O75 O 0.2856(17) 0.8223(15) 0.3726(13) 0.063(11) Uiso 1 1 d . . .
O76 O 0.6162(15) 0.9845(14) 0.2190(12) 0.047(9) Uiso 1 1 d . . .
O77 O 0.716(2) 1.0355(18) 0.2320(16) 0.088(14) Uiso 1 1 d . . .
O78 O 0.7557(14) 0.9370(12) 0.2830(11) 0.032(8) Uiso 1 1 d . . .
O79 O 0.7679(13) 0.8841(12) 0.2103(10) 0.029(8) Uiso 1 1 d . . .
O80 O 0.6144(15) 0.7694(14) 0.1665(12) 0.047(9) Uiso 1 1 d . . .
O81 O 0.6979(12) 0.7995(10) 0.1782(9) 0.014(7) Uiso 1 1 d . . .
O82 O 0.6498(13) 0.8807(12) 0.2151(10) 0.029(8) Uiso 1 1 d . . .
O83 O 0.6742(12) 0.6880(10) 0.2024(9) 0.014(6) Uiso 1 1 d . . .
O84 O 0.7868(13) 0.7475(12) 0.4553(11) 0.031(8) Uiso 1 1 d . . .
O85 O 0.6865(12) 0.7086(11) 0.1078(10) 0.022(7) Uiso 1 1 d . . .
O86 O 0.7343(12) 0.8084(11) 0.0861(10) 0.021(7) Uiso 1 1 d . . .
O87 O 0.6839(13) 0.7825(11) 0.0311(10) 0.025(7) Uiso 1 1 d . . .
O88 O 0.8145(14) 0.8761(12) 0.0090(11) 0.035(8) Uiso 1 1 d . . .
O89 O 0.8795(13) 0.8033(12) 0.0480(10) 0.029(8) Uiso 1 1 d . . .
O90 O 0.9373(14) 0.8943(13) -0.0207(11) 0.040(9) Uiso 1 1 d . . .
O91 O 0.9424(14) 0.7969(12) -0.0429(11) 0.033(8) Uiso 1 1 d . . .
O92 O 0.9427(14) 0.7155(12) 0.0345(11) 0.034(8) Uiso 1 1 d . . .
O93 O 1.0484(15) 0.7426(13) -0.0527(12) 0.044(9) Uiso 1 1 d . . .
O94 O 0.9697(13) 0.6488(12) -0.0248(11) 0.030(8) Uiso 1 1 d . . .
O95 O 0.8729(12) 0.5928(11) 0.0552(10) 0.020(7) Uiso 1 1 d . . .
O96 O 0.9280(14) 0.5454(12) -0.0188(11) 0.034(8) Uiso 1 1 d . . .
O97 O 0.8158(12) 0.5931(10) -0.0003(9) 0.015(7) Uiso 1 1 d . . .
O98 O 0.7630(12) 0.6151(11) 0.0865(9) 0.016(7) Uiso 1 1 d . . .
O99 O 0.7051(15) 0.5420(13) 0.0605(12) 0.041(9) Uiso 1 1 d . . .
O100 O 0.6611(14) 0.6312(12) 0.0725(11) 0.036(8) Uiso 1 1 d . . .
O101 O 0.5818(15) 0.7111(14) 0.0856(12) 0.048(9) Uiso 1 1 d . . .
O102 O 0.7569(15) 0.8564(14) -0.0449(12) 0.048(10) Uiso 1 1 d . . .
O103 O 0.8789(14) 0.8672(13) -0.0778(11) 0.040(9) Uiso 1 1 d . . .
O104 O 0.9726(13) 0.7307(11) -0.0996(10) 0.025(7) Uiso 1 1 d . . .
O105 O 0.9054(13) 0.6348(12) -0.0771(11) 0.031(8) Uiso 1 1 d . . .
O106 O 0.7184(13) 0.6253(12) -0.0188(10) 0.027(8) Uiso 1 1 d . . .
O107 O 0.6602(12) 0.7070(11) -0.0042(10) 0.020(7) Uiso 1 1 d . . .
O108 O 0.7590(14) 0.7726(13) -0.0735(11) 0.037(9) Uiso 1 1 d . . .
O109 O 0.8727(14) 0.7736(12) -0.1066(11) 0.034(8) Uiso 1 1 d . . .
O110 O 0.8178(15) 0.6867(14) -0.0873(12) 0.047(9) Uiso 1 1 d . . .
O111 O 0.9319(14) 0.7100(13) -0.1673(11) 0.038(9) Uiso 1 1 d . . .
O112 O 0.7106(16) 0.6978(14) -0.1006(13) 0.054(10) Uiso 1 1 d . . .
O113 O 0.8252(16) 0.8665(14) -0.1425(12) 0.050(10) Uiso 1 1 d . . .
O114 O 0.8459(13) 0.6577(11) 0.1145(10) 0.024(7) Uiso 1 1 d . . .
O115 O 0.9622(13) 0.6706(12) 0.1235(11) 0.031(8) Uiso 1 1 d . . .
O116 O 0.9851(16) 0.7837(14) 0.0899(13) 0.056(10) Uiso 1 1 d . . .
O117 O 0.8619(13) 0.8077(12) 0.1483(10) 0.029(8) Uiso 1 1 d . . .
O118 O 0.8708(13) 0.6936(12) 0.1994(11) 0.032(8) Uiso 1 1 d . . .
O119 O 0.7523(12) 0.5903(10) 0.1814(9) 0.014(7) Uiso 1 1 d . . .
O120 O 0.8670(13) 0.5541(11) 0.1464(10) 0.024(7) Uiso 1 1 d . . .
O121 O 0.7810(12) 0.5182(11) 0.1309(10) 0.021(7) Uiso 1 1 d . . .
O122 O 0.8675(14) 0.4601(13) 0.1358(11) 0.039(9) Uiso 1 1 d . . .
O123 O 0.9724(14) 0.5198(13) 0.0790(11) 0.036(8) Uiso 1 1 d . . .
O124 O 0.9677(13) 0.5453(11) 0.1634(10) 0.025(7) Uiso 1 1 d . . .
O125 O 0.8922(11) 0.5921(10) 0.2290(9) 0.011(6) Uiso 1 1 d . . .
O126 O 1.0058(14) 0.5700(12) 0.2296(11) 0.034(8) Uiso 1 1 d . . .
O127 O 0.8939(13) 0.5134(12) 0.3020(11) 0.030(8) Uiso 1 1 d . . .
O128 O 0.8112(14) 0.5801(12) 0.3157(11) 0.035(8) Uiso 1 1 d . . .
O129 O 0.8396(15) 0.5290(13) 0.3969(12) 0.045(9) Uiso 1 1 d . . .
O130 O 0.7363(14) 0.5005(13) 0.3856(11) 0.036(8) Uiso 1 1 d . . .
O131 O 0.6840(14) 0.5348(12) 0.3152(11) 0.033(8) Uiso 1 1 d . . .
O132 O 0.6204(17) 0.4663(15) 0.4050(13) 0.061(11) Uiso 1 1 d . . .
O133 O 0.6642(14) 0.4322(13) 0.3220(11) 0.038(9) Uiso 1 1 d . . .
O134 O 0.6698(13) 0.5077(12) 0.2418(10) 0.027(8) Uiso 1 1 d . . .
O135 O 0.5936(16) 0.4184(14) 0.2704(12) 0.051(10) Uiso 1 1 d . . .
O136 O 0.6976(16) 0.4343(14) 0.1872(12) 0.050(10) Uiso 1 1 d . . .
O137 O 0.7840(14) 0.4302(13) 0.0949(11) 0.038(9) Uiso 1 1 d . . .
O138 O 0.9577(13) 0.4436(12) 0.1634(10) 0.028(8) Uiso 1 1 d . . .
O139 O 0.9717(12) 0.4673(11) 0.2372(10) 0.021(7) Uiso 1 1 d . . .
O140 O 0.8246(12) 0.4395(11) 0.3743(10) 0.020(7) Uiso 1 1 d . . .
O141 O 0.7120(14) 0.4027(12) 0.3859(11) 0.034(8) Uiso 1 1 d . . .
O142 O 0.6909(15) 0.3628(13) 0.2694(12) 0.042(9) Uiso 1 1 d . . .
O144 O 0.8623(15) 0.3761(14) 0.2282(12) 0.048(10) Uiso 1 1 d . . .
O145 O 0.8730(13) 0.3978(12) 0.3030(10) 0.026(8) Uiso 1 1 d . . .
O146 O 0.7747(13) 0.3592(11) 0.3097(10) 0.024(7) Uiso 1 1 d . . .
O147 O 0.7941(15) 0.3345(14) 0.3929(12) 0.046(9) Uiso 1 1 d . . .
O148 O 0.9745(13) 0.3614(12) 0.2347(11) 0.032(8) Uiso 1 1 d . . .
O149 O 0.9434(16) 0.8245(14) 0.4598(13) 0.055(10) Uiso 1 1 d . . .
O150 O 0.6564(14) 0.6472(12) 0.3072(11) 0.034(8) Uiso 1 1 d . . .
O151 O 0.5722(17) 0.5790(15) 0.2935(13) 0.060(11) Uiso 1 1 d . . .
O152 O 0.6312(13) 0.6020(12) 0.1884(11) 0.032(8) Uiso 1 1 d . . .
O153 O 0.9126(14) 0.6622(13) 0.2754(11) 0.038(9) Uiso 1 1 d . . .
O154 O 0.8083(12) 0.6831(11) 0.3004(10) 0.022(7) Uiso 1 1 d . . .
O155 O 0.7728(13) 0.6245(12) 0.2502(10) 0.028(8) Uiso 1 1 d . . .
O156 O 0.8023(13) 0.7288(12) 0.3704(10) 0.027(8) Uiso 1 1 d . . .
O157 O 0.8544(12) 0.6451(11) 0.3716(10) 0.018(7) Uiso 1 1 d . . .
O158 O 0.9302(13) 0.7280(12) 0.3330(11) 0.032(8) Uiso 1 1 d . . .
O159 O 0.8803(16) 0.7748(15) 0.2741(13) 0.055(10) Uiso 1 1 d . . .
O160 O 0.9854(16) 0.8109(14) 0.2599(12) 0.050(10) Uiso 1 1 d . . .
O161 O 0.9436(15) 0.8298(14) 0.1812(12) 0.050(10) Uiso 1 1 d . . .
O162 O 0.8494(14) 0.8708(13) 0.2472(11) 0.038(9) Uiso 1 1 d . . .
O163 O 0.7699(14) 0.8378(12) 0.3434(11) 0.034(8) Uiso 1 1 d . . .
O164 O 0.8031(13) 0.9284(12) 0.3581(10) 0.026(8) Uiso 1 1 d . . .
O165 O 0.7454(13) 0.8448(12) 0.4368(10) 0.027(8) Uiso 1 1 d . . .
O166 O 0.7235(15) 0.9410(13) 0.4510(12) 0.045(9) Uiso 1 1 d . . .
O167 O 0.8029(17) 0.8873(15) 0.4855(14) 0.065(11) Uiso 1 1 d . . .
O168 O 0.8402(13) 0.7853(12) 0.5021(10) 0.026(8) Uiso 1 1 d . . .
O169 O 0.876(2) 0.8554(17) 0.5399(16) 0.085(14) Uiso 1 1 d . . .
O170 O 0.9050(15) 0.7403(13) 0.4424(12) 0.045(9) Uiso 1 1 d . . .
O171 O 1.0109(17) 0.7375(15) 0.4569(13) 0.062(11) Uiso 1 1 d . . .
O172 O 1.0112(14) 0.7337(12) 0.3700(11) 0.037(8) Uiso 1 1 d . . .
O173 O 1.0526(14) 0.7252(12) 0.2753(11) 0.035(8) Uiso 1 1 d . . .
O174 O 0.8917(14) 0.8683(12) 0.3115(11) 0.035(8) Uiso 1 1 d . . .
O175 O 0.8756(13) 0.8759(12) 0.4041(10) 0.028(8) Uiso 1 1 d . . .
O176 O 0.9643(12) 0.8226(11) 0.3578(10) 0.020(7) Uiso 1 1 d . . .
O177 O 0.9660(12) 0.9072(11) 0.2202(9) 0.017(7) Uiso 1 1 d . . .
O178 O 0.8733(14) 0.9585(13) 0.2683(11) 0.037(8) Uiso 1 1 d . . .
O179 O 0.8493(17) 0.9671(15) 0.4092(13) 0.059(11) Uiso 1 1 d . . .
O180 O 0.9211(19) 0.9156(17) 0.4530(15) 0.076(12) Uiso 1 1 d . . .
O181 O 1.0509(17) 0.8238(15) 0.3820(13) 0.062(11) Uiso 1 1 d . . .
O182 O 1.0701(15) 0.8209(13) 0.2927(12) 0.046(9) Uiso 1 1 d . . .
O183 O 1.0194(17) 0.9125(16) 0.2799(14) 0.066(11) Uiso 1 1 d . . .
O184 O 1.0053(16) 0.9199(15) 0.3685(13) 0.057(10) Uiso 1 1 d . . .
O186 O 1.116(2) 0.9084(17) 0.3035(15) 0.083(13) Uiso 1 1 d . . .
O187 O 0.9872(16) 1.0006(15) 0.2267(13) 0.051(10) Uiso 1 1 d . . .
O188 O 0.9661(19) 1.0204(17) 0.3803(15) 0.080(13) Uiso 1 1 d . . .
O189 O 0.6542(18) 0.7628(16) 0.5016(14) 0.069(12) Uiso 1 1 d . . .
O190 O 0.6899(15) 0.6800(14) 0.4617(12) 0.045(9) Uiso 1 1 d . . .
O191 O 0.6807(12) 0.7194(11) 0.3770(10) 0.020(7) Uiso 1 1 d . . .
O193 O 0.8752(15) 0.6864(13) 0.5334(12) 0.043(9) Uiso 1 1 d . . .
O194 O 0.7635(12) 0.6965(11) 0.5531(10) 0.022(7) Uiso 1 1 d . . .
O195 O 0.7364(17) 0.7653(15) 0.6133(13) 0.062(11) Uiso 1 1 d . . .
O196 O 0.6540(15) 0.6892(13) 0.6128(12) 0.042(9) Uiso 1 1 d . . .
O197 O 0.6565(14) 0.6272(12) 0.5594(11) 0.036(8) Uiso 1 1 d . . .
O198 O 0.5448(15) 0.6330(14) 0.6325(12) 0.047(9) Uiso 1 1 d . . .
O199 O 0.6102(14) 0.5441(13) 0.6349(11) 0.038(9) Uiso 1 1 d . . .
O200 O 0.6683(16) 0.5304(14) 0.5492(13) 0.055(10) Uiso 1 1 d . . .
O201 O 0.5795(17) 0.4572(15) 0.6123(13) 0.060(11) Uiso 1 1 d . . .
O202 O 0.6998(13) 0.4403(11) 0.5844(10) 0.026(7) Uiso 1 1 d . . .
O203 O 0.8007(14) 0.5004(13) 0.5175(12) 0.041(9) Uiso 1 1 d . . .
O204 O 0.8093(17) 0.3988(15) 0.5589(13) 0.059(11) Uiso 1 1 d . . .
O205 O 0.8485(17) 0.4807(15) 0.5837(14) 0.065(11) Uiso 1 1 d . . .
O206 O 0.8904(14) 0.5679(13) 0.5117(11) 0.041(9) Uiso 1 1 d . . .
O207 O 0.9754(14) 0.5147(12) 0.5432(11) 0.034(8) Uiso 1 1 d . . .
O208 O 0.9372(14) 0.6081(13) 0.5680(11) 0.041(9) Uiso 1 1 d . . .
O209 O 0.9379(17) 0.7079(15) 0.5882(14) 0.066(11) Uiso 1 1 d . . .
O210 O 0.8066(15) 0.6801(13) 0.6232(12) 0.042(9) Uiso 1 1 d . . .
O211 O 0.7099(12) 0.6092(11) 0.6276(10) 0.020(7) Uiso 1 1 d . . .
O212 O 0.8270(14) 0.5822(13) 0.6028(11) 0.039(9) Uiso 1 1 d . . .
O213 O 0.7340(15) 0.5094(13) 0.6104(12) 0.044(9) Uiso 1 1 d . . .
O214 O 0.7491(15) 0.4187(14) 0.6491(12) 0.049(10) Uiso 1 1 d . . .
O215 O 0.8903(15) 0.5205(13) 0.6385(12) 0.043(9) Uiso 1 1 d . . .
O216 O 0.8706(16) 0.6138(14) 0.6559(13) 0.052(10) Uiso 1 1 d . . .
O217 O 0.6945(14) 0.6653(13) 0.6887(11) 0.038(9) Uiso 1 1 d . . .
O218 O 0.6070(14) 0.6052(13) 0.6917(11) 0.040(9) Uiso 1 1 d . . .
O219 O 0.6391(14) 0.4531(13) 0.6715(11) 0.039(9) Uiso 1 1 d . . .
O220 O 0.7718(15) 0.4906(13) 0.6898(12) 0.042(9) Uiso 1 1 d . . .
O221 O 0.7561(15) 0.5839(14) 0.7053(12) 0.050(10) Uiso 1 1 d . . .
O222 O 0.6647(18) 0.5161(17) 0.7148(15) 0.076(12) Uiso 1 1 d . . .
O223 O 0.6813(16) 0.4124(15) 0.7413(13) 0.057(10) Uiso 1 1 d . . .
O224 O 0.8435(18) 0.5283(16) 0.7351(14) 0.070(12) Uiso 1 1 d . . .
O225 O 0.6453(19) 0.5886(17) 0.7705(15) 0.081(13) Uiso 1 1 d . . .
O226 O 0.9254(14) 0.5154(13) 0.4344(11) 0.038(9) Uiso 1 1 d . . .
O227 O 0.9454(14) 0.6302(12) 0.4080(11) 0.034(8) Uiso 1 1 d . . .
O228 O 0.7494(13) 0.5819(11) 0.4625(10) 0.024(7) Uiso 1 1 d . . .
O229 O 0.6206(19) 0.5873(17) 0.4809(15) 0.081(13) Uiso 1 1 d . . .
O230 O 0.8449(18) 0.9834(16) -0.0346(14) 0.071(12) Uiso 1 1 d . . .
O231 O 0.768(3) 0.967(2) -0.105(2) 0.15(2) Uiso 1 1 d . . .
O232 O 0.9231(19) 0.9646(17) -0.1306(15) 0.084(13) Uiso 1 1 d . . .
O233 O 0.955(3) 1.075(2) -0.120(2) 0.14(2) Uiso 1 1 d . . .
O235 O 0.4211(18) 0.6568(16) 0.3026(14) 0.074(12) Uiso 1 1 d . . .
O236 O 0.433(3) 0.628(2) 0.427(2) 0.15(2) Uiso 1 1 d . . .
O237 O 0.356(3) 0.650(2) 0.516(2) 0.14(2) Uiso 1 1 d . . .
O238 O 0.452(3) 0.511(3) 0.481(3) 0.18(3) Uiso 1 1 d . . .
O240 O 0.440(3) 1.318(2) 0.025(2) 0.13(2) Uiso 1 1 d . . .
O241 O 0.427(2) 1.173(2) -0.0095(19) 0.121(18) Uiso 1 1 d . . .
O242 O 1.0288(15) 0.6280(13) 0.0488(12) 0.044(9) Uiso 1 1 d . . .
O243 O 0.7254(12) 1.0259(11) 0.3417(9) 0.016(7) Uiso 1 1 d . . .
O244 O 1.0825(15) 0.3596(13) 0.2098(12) 0.044(9) Uiso 1 1 d . . .
O245 O 0.4806(12) 0.5510(11) 0.6272(10) 0.023(7) Uiso 1 1 d . . .
O246 O 0.858(3) 0.410(2) 0.454(2) 0.14(2) Uiso 1 1 d . . .
O247 O 0.6787(15) 0.3752(13) 0.5431(12) 0.046(9) Uiso 1 1 d . . .
O248 O 1.0050(19) 0.5001(17) 0.3450(15) 0.078(13) Uiso 1 1 d . . .
O249 O 0.963(2) 0.4054(18) 0.3468(16) 0.087(14) Uiso 1 1 d . . .
O250 O 0.6984(16) 0.6127(14) 0.3806(13) 0.054(10) Uiso 1 1 d . . .
O251 O 0.645(3) 1.098(2) 0.280(2) 0.14(2) Uiso 1 1 d . . .
O252 O 0.728(3) 1.186(3) 0.228(2) 0.16(2) Uiso 1 1 d . . .
O253 O 0.9231(18) 0.5667(16) -0.1344(14) 0.068(12) Uiso 1 1 d . . .
O254 O 0.6141(16) 0.5067(15) 0.1597(13) 0.059(11) Uiso 1 1 d . . .
O255 O 0.507(2) 0.497(2) 0.286(2) 0.127(19) Uiso 1 1 d . . .
O256 O 1.094(2) 0.5670(18) 0.1173(16) 0.093(14) Uiso 1 1 d . . .
O257 O 1.072(2) 0.6519(17) 0.2270(15) 0.084(13) Uiso 1 1 d . . .
O258 O 0.978(3) 0.893(2) 0.059(2) 0.14(2) Uiso 1 1 d . . .
O259 O 0.5412(18) 0.8127(16) 0.1036(14) 0.075(12) Uiso 1 1 d . . .
O260 O 0.374(3) 0.694(2) 0.225(2) 0.15(2) Uiso 1 1 d . . .
O261 O 0.7802(14) 0.4720(12) 0.3106(11) 0.033(8) Uiso 1 1 d . . .
O262 O 0.7659(12) 0.4481(11) 0.2319(10) 0.019(7) Uiso 1 1 d . . .
O263 O 0.8263(13) 0.6495(12) 0.4787(11) 0.031(8) Uiso 1 1 d . . .
O264 O 0.7535(13) 0.6906(12) 0.0119(10) 0.026(7) Uiso 1 1 d . . .
O265 O 0.8766(12) 0.6974(11) -0.0179(9) 0.016(7) Uiso 1 1 d . . .
O266 O 0.543(2) 0.5557(19) 0.3913(17) 0.100(15) Uiso 1 1 d . . .
O267 O 0.9380(14) 0.9652(13) 0.3232(11) 0.038(9) Uiso 1 1 d . . .
O268 O 0.685(2) 0.8261(18) 0.5480(16) 0.095(15) Uiso 1 1 d . . .
O269 O 0.837(3) 1.063(2) 0.212(2) 0.15(2) Uiso 1 1 d . . .
O270 O 0.9893(15) 0.6065(13) 0.3158(12) 0.042(9) Uiso 1 1 d . . .
O271 O 0.8008(16) 0.8818(14) 0.1122(13) 0.057(10) Uiso 1 1 d . . .
O272 O 0.908(2) 0.5502(18) 0.7812(16) 0.091(14) Uiso 1 1 d . . .
O273 O 0.8742(13) 0.4816(12) 0.2236(11) 0.030(8) Uiso 1 1 d . . .
O274 O 0.8151(13) 0.7869(12) -0.0070(10) 0.028(8) Uiso 1 1 d . . .
O275 O 0.6014(13) 0.8860(11) 0.4816(10) 0.023(7) Uiso 1 1 d . . .
O276 O 0.7746(15) 0.2871(14) 0.2582(12) 0.050(10) Uiso 1 1 d . . .
O277 O 0.7873(13) 0.3760(12) 0.1821(10) 0.030(8) Uiso 1 1 d . . .
O278 O 0.8716(19) 0.3938(17) 0.6581(15) 0.082(13) Uiso 1 1 d . . .
O279 O 1.009(2) 0.8493(19) -0.1514(17) 0.103(16) Uiso 1 1 d . . .
O280 O 0.694(2) 0.4559(18) 0.4826(16) 0.091(14) Uiso 1 1 d . . .
O281 O 1.038(3) 0.901(3) 0.461(3) 0.06(2) Uiso 0.50 1 d P . .
O282 O 0.293(3) 0.994(3) 0.352(2) 0.17(3) Uiso 1 1 d . . .
O283 O 0.534(3) 0.733(3) 0.510(3) 0.19(3) Uiso 1 1 d . . .
O285 O 0.7809(14) 0.7398(13) 0.1369(11) 0.040(9) Uiso 1 1 d . . .
Cl1 Cl 1.0722(8) 0.5711(7) -0.0367(6) 0.072(5) Uiso 1 1 d . . .
Cl2 Cl 1.1690(10) 0.7189(9) -0.1331(8) 0.110(7) Uiso 1 1 d . . .
Na1 Na 1.0000 0.5000 0.0000 0.095(12) Uiso 1 2 d S . .
Na2 Na 0.9102(7) 1.1907(6) -0.1621(5) 0.016(4) Uiso 1 1 d . . .
Na3 Na 0.8561(12) 1.0310(11) -0.1106(10) 0.086(8) Uiso 1 1 d . . .
Na4 Na 0.9850(8) 1.2806(7) -0.1847(6) 0.031(4) Uiso 1 1 d . . .
Na5 Na 0.847(2) 0.5141(18) -0.1336(16) 0.181(17) Uiso 1 1 d . . .
Na6 Na 0.5287(7) 0.6747(6) 0.2250(5) 0.010(3) Uiso 1 1 d . . .
Na7 Na 0.4136(18) 0.5791(16) 0.5064(14) 0.156(14) Uiso 1 1 d . . .
Na8 Na 1.0483(9) 0.6072(8) 0.4497(7) 0.050(6) Uiso 1 1 d . . .
As1 As 0.6631(3) 1.1051(2) 0.0592(2) 0.0453(17) Uani 1 1 d . . .
As2 As 0.5229(2) 0.8921(2) 0.2989(2) 0.0401(16) Uani 1 1 d . . .
As3 As 0.8144(2) 0.7184(2) 0.02518(18) 0.0295(14) Uani 1 1 d . . .
As4 As 0.7983(2) 0.5000(2) 0.24439(18) 0.0265(13) Uani 1 1 d . . .
As5 As 0.8840(3) 0.8267(2) 0.3710(2) 0.0406(16) Uani 1 1 d . . .
As6 As 0.7630(2) 0.5807(2) 0.58382(18) 0.0363(15) Uani 1 1 d . . .
Cs1 Cs 0.74012(17) 0.76858(14) 0.26311(12) 0.0450(10) Uani 1 1 d . . .
Cs2 Cs 0.4184(3) 0.9641(3) 0.1022(3) 0.054(2) Uani 0.50 1 d P . .
Cs3 Cs 1.0743(5) 0.6546(5) -0.1271(4) 0.038(3) Uani 0.30 1 d P . .
Cs4 Cs 0.9389(6) 1.1451(6) 0.0308(5) 0.072(5) Uani 0.30 1 d P . .
Er1 Er 0.63970(12) 0.95684(11) 0.06656(10) 0.0477(8) Uani 1 1 d . . .
Er2 Er 0.68912(12) 0.94051(11) 0.24485(10) 0.0483(8) Uani 1 1 d . . .
Er3 Er 0.88938(10) 0.73451(10) 0.11192(8) 0.0344(7) Uani 1 1 d . . .
Er4 Er 0.67817(11) 0.59691(11) 0.24752(9) 0.0399(7) Uani 1 1 d . . .
Er5 Er 0.72201(12) 0.76764(11) 0.41763(9) 0.0462(8) Uani 1 1 d . . .
Er6 Er 0.85019(11) 0.57588(11) 0.45040(9) 0.0422(8) Uani 1 1 d . . .
W1 W 0.77020(14) 1.01019(13) 0.09742(11) 0.0781(10) Uani 1 1 d . . .
W2 W 0.81707(11) 1.12278(10) -0.02279(9) 0.0465(7) Uani 1 1 d . . .
W3 W 0.76944(12) 1.15575(10) 0.09397(9) 0.0541(8) Uani 1 1 d . . .
W4 W 0.62205(13) 1.15532(11) 0.16017(10) 0.0643(9) Uani 1 1 d . . .
W5 W 0.50153(11) 1.11788(11) 0.12489(10) 0.0583(8) Uani 1 1 d . . .
W6 W 0.55141(11) 1.08060(10) 0.02095(9) 0.0503(7) Uani 1 1 d . . .
W7 W 0.70950(11) 1.08211(10) -0.05420(9) 0.0464(7) Uani 1 1 d . . .
W8 W 0.73132(12) 1.21237(11) -0.06149(10) 0.0624(8) Uani 1 1 d . . .
W9 W 0.68751(13) 1.24897(11) 0.05468(11) 0.0713(9) Uani 1 1 d . . .
W10 W 0.56943(12) 1.21027(11) 0.01671(10) 0.0631(8) Uani 1 1 d . . .
W11 W 0.57790(10) 1.01306(10) 0.18541(8) 0.0445(7) Uani 1 1 d . . .
W12 W 0.42454(11) 0.94321(10) 0.24372(9) 0.0479(7) Uani 1 1 d . . .
W13 W 0.46936(11) 1.02524(10) 0.30762(9) 0.0521(8) Uani 1 1 d . . .
W14 W 0.55691(11) 0.96434(10) 0.36688(9) 0.0484(7) Uani 1 1 d . . .
W15 W 0.59347(10) 0.82848(9) 0.37211(8) 0.0386(6) Uani 1 1 d . . .
W16 W 0.54311(10) 0.75104(9) 0.31881(8) 0.0356(6) Uani 1 1 d . . .
W17 W 0.45850(10) 0.81696(10) 0.24679(9) 0.0430(7) Uani 1 1 d . . .
W18 W 0.35769(11) 0.84530(11) 0.34631(9) 0.0513(7) Uani 1 1 d . . .
W19 W 0.40761(12) 0.92392(11) 0.41116(9) 0.0548(8) Uani 1 1 d . . .
W20 W 0.44619(10) 0.78419(10) 0.41871(9) 0.0458(7) Uani 1 1 d . . .
W21 W 0.62756(9) 0.83807(9) 0.18904(8) 0.0324(6) Uani 1 1 d . . .
W22 W 0.70488(9) 0.74225(9) 0.15105(7) 0.0284(6) Uani 1 1 d . . .
W23 W 0.65861(9) 0.70871(9) 0.05685(8) 0.0364(6) Uani 1 1 d . . .
W24 W 0.73915(9) 0.83918(9) 0.02536(8) 0.0330(6) Uani 1 1 d . . .
W25 W 0.88933(10) 0.84151(9) -0.01081(8) 0.0336(6) Uani 1 1 d . . .
W26 W 0.96919(9) 0.72576(9) -0.02965(7) 0.0337(6) Uani 1 1 d . . .
W27 W 0.89855(10) 0.60536(9) -0.00957(8) 0.0353(6) Uani 1 1 d . . .
W28 W 0.73468(10) 0.60207(9) 0.03874(8) 0.0375(7) Uani 1 1 d . . .
W29 W 0.73634(10) 0.69885(10) -0.05681(8) 0.0428(7) Uani 1 1 d . . .
W30 W 0.82261(10) 0.82806(9) -0.08784(8) 0.0400(7) Uani 1 1 d . . .
W31 W 0.90263(10) 0.70771(10) -0.10543(8) 0.0411(7) Uani 1 1 d . . .
W32 W 0.81223(9) 0.59460(9) 0.12311(7) 0.0279(6) Uani 1 1 d . . .
W33 W 0.78019(10) 0.44684(9) 0.14788(8) 0.0363(6) Uani 1 1 d . . .
W34 W 0.92375(9) 0.50264(9) 0.13976(7) 0.0291(6) Uani 1 1 d . . .
W35 W 0.94440(9) 0.53646(9) 0.23199(7) 0.0282(6) Uani 1 1 d . . .
W36 W 0.82078(9) 0.51472(9) 0.35106(7) 0.0286(6) Uani 1 1 d . . .
W37 W 0.68581(10) 0.47365(9) 0.35677(8) 0.0353(6) Uani 1 1 d . . .
W38 W 0.66589(10) 0.43771(9) 0.25659(8) 0.0393(6) Uani 1 1 d . . .
W39 W 0.77477(11) 0.35268(10) 0.24876(8) 0.0420(7) Uani 1 1 d . . .
W40 W 0.92145(10) 0.40761(9) 0.23764(8) 0.0335(6) Uani 1 1 d . . .
W41 W 0.79187(10) 0.38697(9) 0.35440(8) 0.0367(6) Uani 1 1 d . . .
W42 W 0.84058(9) 0.64400(8) 0.25146(7) 0.0247(5) Uani 1 1 d . . .
W43 W 0.85690(9) 0.69839(9) 0.33271(7) 0.0280(6) Uani 1 1 d . . .
W44 W 0.91927(10) 0.83488(9) 0.24231(8) 0.0365(6) Uani 1 1 d . . .
W45 W 1.00795(10) 0.76501(10) 0.30861(8) 0.0419(7) Uani 1 1 d . . .
W46 W 0.98503(11) 0.77455(11) 0.42180(9) 0.0516(8) Uani 1 1 d . . .
W47 W 0.87270(13) 0.85143(11) 0.48861(9) 0.0591(8) Uani 1 1 d . . .
W48 W 0.78516(13) 0.90776(10) 0.42757(9) 0.0567(8) Uani 1 1 d . . .
W49 W 0.80870(11) 0.89945(9) 0.30583(8) 0.0426(7) Uani 1 1 d . . .
W50 W 0.95307(12) 0.95089(10) 0.26244(9) 0.0501(7) Uani 1 1 d . . .
W51 W 0.93020(14) 0.95755(11) 0.38828(10) 0.0673(9) Uani 1 1 d . . .
W52 W 1.04710(12) 0.87963(11) 0.32535(9) 0.0576(8) Uani 1 1 d . . .
W53 W 0.82816(10) 0.71329(10) 0.48902(8) 0.0401(7) Uani 1 1 d . . .
W54 W 0.73225(11) 0.69842(11) 0.61840(9) 0.0496(8) Uani 1 1 d . . .
W55 W 0.88636(11) 0.66045(11) 0.58845(8) 0.0487(7) Uani 1 1 d . . .
W56 W 0.90485(10) 0.54153(11) 0.56460(8) 0.0445(7) Uani 1 1 d . . .
W57 W 0.78246(11) 0.45327(10) 0.57366(9) 0.0465(7) Uani 1 1 d . . .
W58 W 0.64132(10) 0.48744(10) 0.60698(8) 0.0427(7) Uani 1 1 d . . .
W59 W 0.61754(10) 0.62035(10) 0.62534(8) 0.0454(7) Uani 1 1 d . . .
W60 W 0.67572(11) 0.58908(12) 0.71186(9) 0.0556(8) Uani 1 1 d . . .
W61 W 0.82991(11) 0.54819(12) 0.68089(8) 0.0534(8) Uani 1 1 d . . .
W62 W 0.70457(11) 0.45664(11) 0.69050(9) 0.0527(7) Uani 1 1 d . . .
W63 W 0.68132(13) 0.60962(13) 0.49598(10) 0.0718(9) Uani 1 1 d . . .

loop_
_atom_site_aniso_label
_atom_site_aniso_U_11
_atom_site_aniso_U_22
_atom_site_aniso_U_33
_atom_site_aniso_U_23
_atom_site_aniso_U_13
_atom_site_aniso_U_12
As1 0.040(4) 0.050(4) 0.047(4) -0.024(4) -0.010(3) 0.028(3)
As2 0.039(4) 0.047(4) 0.039(4) -0.028(3) -0.011(3) 0.028(3)
As3 0.029(3) 0.040(4) 0.030(3) -0.022(3) -0.015(3) 0.023(3)
As4 0.020(3) 0.035(4) 0.031(3) -0.021(3) -0.009(3) 0.013(3)
As5 0.048(4) 0.046(4) 0.037(4) -0.024(3) -0.018(3) 0.002(3)
As6 0.031(3) 0.060(4) 0.027(3) -0.021(3) -0.016(3) 0.020(3)
Cs1 0.059(3) 0.047(3) 0.040(2) -0.019(2) -0.027(2) 0.023(2)
Cs2 0.015(4) 0.112(7) 0.047(5) -0.055(5) -0.005(4) 0.015(4)
Cs3 0.031(7) 0.058(9) 0.030(7) -0.033(7) -0.005(6) 0.028(6)
Cs4 0.053(9) 0.089(12) 0.091(11) -0.046(10) -0.033(9) 0.027(9)
Er1 0.0438(18) 0.059(2) 0.0499(18) -0.0284(17) -0.0200(16) 0.0321(16)
Er2 0.0538(19) 0.051(2) 0.0461(18) -0.0269(17) -0.0170(16) 0.0231(16)
Er3 0.0288(15) 0.0481(18) 0.0352(15) -0.0239(15) -0.0143(13) 0.0178(13)
Er4 0.0308(16) 0.0545(19) 0.0431(17) -0.0278(16) -0.0146(14) 0.0149(14)
Er5 0.0521(19) 0.056(2) 0.0433(17) -0.0302(16) -0.0216(16) 0.0226(16)
Er6 0.0384(17) 0.061(2) 0.0392(16) -0.0270(16) -0.0198(15) 0.0209(15)
W1 0.077(2) 0.086(3) 0.079(2) -0.038(2) -0.029(2) 0.029(2)
W2 0.0427(16) 0.0452(18) 0.0501(17) -0.0202(15) -0.0114(14) 0.0169(14)
W3 0.0586(19) 0.0498(18) 0.0602(18) -0.0302(16) -0.0200(16) 0.0198(15)
W4 0.062(2) 0.066(2) 0.065(2) -0.0422(18) -0.0091(17) 0.0255(17)
W5 0.0473(18) 0.0501(19) 0.071(2) -0.0229(17) -0.0113(16) 0.0344(15)
W6 0.0391(16) 0.0523(18) 0.0642(18) -0.0183(16) -0.0240(15) 0.0300(14)
W7 0.0425(16) 0.0526(18) 0.0467(16) -0.0159(15) -0.0188(14) 0.0260(14)
W8 0.059(2) 0.0438(19) 0.066(2) -0.0053(17) -0.0105(17) 0.0247(16)
W9 0.071(2) 0.051(2) 0.092(2) -0.0363(19) -0.0192(19) 0.0255(17)
W10 0.0542(19) 0.053(2) 0.076(2) -0.0180(17) -0.0177(17) 0.0343(16)
W11 0.0426(16) 0.0507(18) 0.0453(16) -0.0277(15) -0.0135(14) 0.0306(14)
W12 0.0390(16) 0.0558(18) 0.0520(17) -0.0279(15) -0.0125(14) 0.0324(14)
W13 0.0556(18) 0.0510(18) 0.0480(17) -0.0288(15) -0.0085(15) 0.0336(15)
W14 0.0565(18) 0.0482(18) 0.0425(16) -0.0290(15) -0.0108(14) 0.0267(14)
W15 0.0415(15) 0.0412(16) 0.0328(14) -0.0198(13) -0.0076(13) 0.0184(13)
W16 0.0291(14) 0.0430(16) 0.0348(14) -0.0207(13) -0.0059(12) 0.0178(12)
W17 0.0317(15) 0.0526(18) 0.0508(16) -0.0283(15) -0.0135(13) 0.0271(13)
W18 0.0335(16) 0.0573(19) 0.0556(17) -0.0245(16) -0.0029(14) 0.0213(14)
W19 0.0561(18) 0.0582(19) 0.0444(16) -0.0317(16) -0.0018(15) 0.0315(15)
W20 0.0347(15) 0.0466(17) 0.0439(16) -0.0205(14) 0.0036(13) 0.0153(13)
W21 0.0264(13) 0.0422(16) 0.0357(14) -0.0252(13) -0.0105(12) 0.0236(12)
W22 0.0219(13) 0.0428(15) 0.0317(13) -0.0247(13) -0.0133(11) 0.0194(11)
W23 0.0281(14) 0.0578(17) 0.0408(14) -0.0302(14) -0.0220(12) 0.0258(13)
W24 0.0324(14) 0.0439(16) 0.0338(14) -0.0232(13) -0.0173(12) 0.0277(12)
W25 0.0338(14) 0.0422(16) 0.0325(14) -0.0188(13) -0.0159(12) 0.0226(12)
W26 0.0314(14) 0.0486(16) 0.0277(13) -0.0206(13) -0.0125(12) 0.0240(12)
W27 0.0365(14) 0.0511(17) 0.0307(13) -0.0282(13) -0.0161(12) 0.0307(13)
W28 0.0369(15) 0.0547(17) 0.0414(15) -0.0321(14) -0.0256(13) 0.0273(13)
W29 0.0468(16) 0.0644(19) 0.0438(15) -0.0370(15) -0.0329(14) 0.0358(14)
W30 0.0489(16) 0.0488(17) 0.0353(14) -0.0231(14) -0.0236(13) 0.0325(14)
W31 0.0493(16) 0.0567(18) 0.0319(14) -0.0282(14) -0.0220(13) 0.0368(14)
W32 0.0251(13) 0.0418(15) 0.0274(13) -0.0235(12) -0.0129(11) 0.0181(11)
W33 0.0337(14) 0.0500(17) 0.0407(14) -0.0312(14) -0.0193(13) 0.0178(13)
W34 0.0281(13) 0.0400(15) 0.0295(13) -0.0225(12) -0.0140(12) 0.0191(11)
W35 0.0242(13) 0.0397(15) 0.0312(13) -0.0227(12) -0.0139(11) 0.0194(11)
W36 0.0267(13) 0.0396(15) 0.0234(12) -0.0158(12) -0.0094(11) 0.0132(11)
W37 0.0266(14) 0.0465(17) 0.0322(14) -0.0168(13) -0.0066(12) 0.0079(12)
W38 0.0322(14) 0.0478(17) 0.0456(15) -0.0250(14) -0.0154(13) 0.0087(13)
W39 0.0463(16) 0.0440(17) 0.0462(16) -0.0266(14) -0.0203(14) 0.0143(13)
W40 0.0365(14) 0.0381(15) 0.0358(14) -0.0216(13) -0.0176(12) 0.0192(12)
W41 0.0404(15) 0.0397(16) 0.0322(14) -0.0153(13) -0.0128(13) 0.0125(13)
W42 0.0237(12) 0.0330(14) 0.0251(12) -0.0179(12) -0.0118(11) 0.0143(11)
W43 0.0278(13) 0.0393(15) 0.0251(12) -0.0207(12) -0.0116(11) 0.0119(11)
W44 0.0357(14) 0.0472(17) 0.0328(14) -0.0201(13) -0.0141(12) 0.0039(13)
W45 0.0350(15) 0.0653(19) 0.0364(14) -0.0253(14) -0.0182(13) 0.0058(13)
W46 0.0501(17) 0.077(2) 0.0437(16) -0.0293(16) -0.0271(15) 0.0088(15)
W47 0.080(2) 0.069(2) 0.0497(17) -0.0407(17) -0.0331(17) 0.0112(17)
W48 0.084(2) 0.0544(19) 0.0493(17) -0.0366(16) -0.0307(17) 0.0233(16)
W49 0.0556(17) 0.0421(17) 0.0409(15) -0.0227(14) -0.0230(14) 0.0130(14)
W50 0.0632(19) 0.0478(18) 0.0412(16) -0.0161(15) -0.0192(15) -0.0102(15)
W51 0.101(2) 0.061(2) 0.0593(19) -0.0343(17) -0.0400(19) -0.0008(18)
W52 0.0559(18) 0.074(2) 0.0509(17) -0.0212(17) -0.0262(16) -0.0126(16)
W53 0.0413(15) 0.0595(18) 0.0325(14) -0.0281(14) -0.0186(13) 0.0176(13)
W54 0.0479(17) 0.073(2) 0.0440(16) -0.0393(16) -0.0201(14) 0.0247(15)
W55 0.0406(16) 0.085(2) 0.0358(15) -0.0324(16) -0.0215(13) 0.0166(15)
W56 0.0335(15) 0.076(2) 0.0357(14) -0.0247(15) -0.0209(13) 0.0277(14)
W57 0.0488(17) 0.0559(18) 0.0462(16) -0.0231(15) -0.0251(14) 0.0274(14)
W58 0.0337(15) 0.0550(18) 0.0416(15) -0.0171(14) -0.0145(13) 0.0128(13)
W59 0.0384(15) 0.069(2) 0.0392(15) -0.0298(15) -0.0162(13) 0.0251(14)
W60 0.0422(16) 0.097(2) 0.0372(15) -0.0353(17) -0.0154(14) 0.0238(16)
W61 0.0424(16) 0.095(2) 0.0346(15) -0.0248(16) -0.0232(14) 0.0231(16)
W62 0.0474(17) 0.074(2) 0.0343(15) -0.0088(15) -0.0171(14) 0.0149(15)
W63 0.071(2) 0.093(3) 0.068(2) -0.039(2) -0.0341(18) 0.0275(19)

loop_
_atom_type_symbol
_atom_type_description
_atom_type_scat_dispersion_real
_atom_type_scat_dispersion_imag
_atom_type_scat_source
O O 0.0106 0.0060 'International Tables Vol C Tables 4.2.6.8 and 6.1.1.4'
Na Na 0.0362 0.0249 'International Tables Vol C Tables 4.2.6.8 and 6.1.1.4'
As As 0.0499 2.0058 'International Tables Vol C Tables 4.2.6.8 and 6.1.1.4'
Cs Cs -0.3680 2.1192 'International Tables Vol C Tables 4.2.6.8 and 6.1.1.4'
Er Er -0.2586 4.9576 'International Tables Vol C Tables 4.2.6.8 and 6.1.1.4'
W W -0.8490 6.8722 'International Tables Vol C Tables 4.2.6.8 and 6.1.1.4'
Cl Cl 0.1484 0.1585 'International Tables Vol C Tables 4.2.6.8 and 6.1.1.4'

loop_
_geom_angle_atom_site_label_1
_geom_angle_atom_site_label_2
_geom_angle_atom_site_label_3
_geom_angle
_geom_angle_site_symmetry_1
_geom_angle_site_symmetry_3
_geom_angle_publ_flag
W1 O3 Er2 169.2(19) . . ?
W3 O4 W1 156.9(19) . . ?
W2 O5 W1 156.5(17) . . ?
W2 O6 Cs4 104.0(15) . . ?
W3 O7 W2 144.0(19) . . ?
W3 O7 Cs4 94.4(10) . . ?
W2 O7 Cs4 97.9(11) . . ?
W3 O8 Cs4 109.1(17) . . ?
W4 O9 W3 120.0(15) . . ?
W4 O10 W11 153.0(18) . . ?
W4 O12 W5 146(2) . . ?
W5 O13 W11 153.8(19) . . ?
W5 O15 W6 120.7(18) . . ?
W5 O15 Cs2 128.2(16) . . ?
W6 O15 Cs2 91.5(11) . . ?
W6 O16 Er1 158.7(18) . . ?
W6 O16 Cs2 88.9(11) . . ?
Er1 O16 Cs2 109.9(11) . . ?
W6 O17 Cs2 112.1(17) . 2_675 ?
W6 O17 Cs2 96.1(15) . . ?
Cs2 O17 Cs2 127.0(12) 2_675 . ?
W6 O18 W7 143.0(16) . . ?
W6 O18 Cs2 97.0(10) . 2_675 ?
W7 O18 Cs2 100.1(9) . 2_675 ?
W7 O19 Er1 161.7(18) . . ?
W7 O20 Cs2 108.0(13) . 2_675 ?
W2 O21 W7 120.0(14) . . ?
W2 O21 Na3 122.9(13) . . ?
W7 O21 Na3 112.7(12) . . ?
As1 O22 W7 117.8(18) . . ?
As1 O22 W2 121.6(16) . . ?
W7 O22 W2 91.3(12) . . ?
As1 O22 W8 134.0(18) . . ?
W7 O22 W8 91.3(12) . . ?
W2 O22 W8 89.8(13) . . ?
As1 O23 W6 112.8(14) . . ?
As1 O23 W10 131.1(17) . . ?
W6 O23 W10 95.8(11) . . ?
As1 O23 W5 122.0(15) . . ?
W6 O23 W5 93.8(12) . . ?
W10 O23 W5 93.0(11) . . ?
As1 O24 W9 136.4(17) . . ?
As1 O24 W4 114.5(18) . . ?
W9 O24 W4 94.6(11) . . ?
As1 O24 W3 114.2(15) . . ?
W9 O24 W3 95.0(13) . . ?
W4 O24 W3 92.5(11) . . ?
W9 O25 W4 122(2) . . ?
W9 O26 W3 123(2) . . ?
W8 O27 W2 121.1(17) . . ?
W8 O28 W7 120.5(17) . . ?
W10 O29 W6 122.6(17) . . ?
W10 O30 W5 129(2) . . ?
W9 O31 W10 148(2) . . ?
W9 O32 W8 148(2) . . ?
W8 O33 W10 161(2) . . ?
W24 O38 Er1 161.1(14) . . ?
Er1 O39 Cs2 122.5(12) . . ?
W21 O40 Er1 159.2(17) . . ?
W1 O41 Er1 144.8(15) . . ?
W11 O42 Er1 172(2) . . ?
W13 O43 W11 149(2) . . ?
W12 O44 W11 152.3(17) . . ?
W12 O45 Cs2 124.6(14) . . ?
W17 O46 W12 119.9(15) . . ?
W17 O46 Cs2 147.6(13) . . ?
W12 O46 Cs2 92.1(11) . . ?
W21 O47 W17 158.6(17) . . ?
W17 O49 W16 149(2) . . ?
W16 O50 W21 153(2) . . ?
W16 O50 Cs1 108.9(14) . . ?
W21 O50 Cs1 97.0(13) . . ?
W15 O52 W16 121.9(15) . . ?
W15 O52 Cs1 103.1(12) . . ?
W16 O52 Cs1 100.0(10) . . ?
W15 O53 Er2 159.4(16) . . ?
W15 O53 Cs1 104.7(12) . . ?
Er2 O53 Cs1 95.1(9) . . ?
W15 O54 Er5 151.2(15) . . ?
W15 O55 W14 140.9(18) . . ?
W14 O56 Er2 157.3(18) . . ?
W13 O58 W14 125.4(19) . . ?
W12 O60 W13 148.1(19) . . ?
As2 O61 W14 115.8(13) . . ?
As2 O61 W19 134.0(15) . . ?
W14 O61 W19 94.4(9) . . ?
As2 O61 W13 121.5(13) . . ?
W14 O61 W13 91.2(9) . . ?
W19 O61 W13 89.5(9) . . ?
As2 O62 W15 114.6(14) . . ?
As2 O62 W20 133.3(13) . . ?
W15 O62 W20 93.6(9) . . ?
As2 O62 W16 121.1(12) . . ?
W15 O62 W16 93.8(9) . . ?
W20 O62 W16 91.2(10) . . ?
As2 O63 W12 116.1(15) . . ?
As2 O63 W18 133.8(14) . . ?
W12 O63 W18 95.0(10) . . ?
As2 O63 W17 115.3(13) . . ?
W12 O63 W17 94.7(10) . . ?
W18 O63 W17 93.7(11) . . ?
W20 O64 W16 121.6(17) . . ?
W20 O65 W15 120.3(17) . . ?
W19 O66 W14 121.6(17) . . ?
W19 O67 W13 123.7(18) . . ?
W12 O68 W18 122.6(16) . . ?
W17 O69 W18 120.2(17) . . ?
W18 O70 W20 154(2) . . ?
W20 O71 W19 157.6(18) . . ?
W18 O72 W19 147.9(16) . . ?
W11 O76 Er2 163.4(18) . . ?
W49 O78 Er2 148.7(15) . . ?
Er2 O79 Cs1 114.2(11) . . ?
W21 O80 W22 98.8(13) . . ?
W21 O80 Na6 127.3(14) . . ?
W22 O80 Na6 106.2(13) . . ?
W22 O81 W21 120.7(12) . . ?
W22 O81 Cs1 108.0(10) . . ?
W21 O81 Cs1 115.9(10) . . ?
W21 O82 Er2 174.7(18) . . ?
W22 O83 Er4 150.4(13) . . ?
W53 O84 Er5 163.8(17) . . ?
W23 O85 W22 152.9(16) . . ?
W24 O86 W22 151.1(14) . . ?
W23 O87 W24 145.7(15) . . ?
W24 O88 W25 120.9(15) . . ?
W25 O89 Er3 160.6(15) . . ?
W25 O90 Cs4 108.2(14) . 2_775 ?
W25 O91 W26 140.7(18) . . ?
W25 O91 Cs4 91.2(10) . 2_775 ?
W26 O91 Cs4 93.1(10) . 2_775 ?
W26 O92 Er3 156.6(16) . . ?
W26 O93 Cs4 104.0(12) . 2_775 ?
W26 O93 Cs3 91.2(11) . . ?
Cs4 O93 Cs3 154.9(12) 2_775 . ?
W27 O94 W26 122.0(14) . . ?
W27 O94 Cs3 115.6(11) . . ?
W26 O94 Cs3 98.5(12) . . ?
W27 O95 W32 154.3(15) . . ?
W27 O96 Na1 133.3(14) . . ?
W27 O97 W28 143.7(12) . . ?
W32 O98 W28 147.5(14) . . ?
W28 O100 W23 118.9(17) . . ?
W30 O102 W24 121.1(16) . . ?
W30 O103 W25 117.7(17) . . ?
W31 O104 W26 117.7(15) . . ?
W31 O104 Cs3 111.6(11) . . ?
W26 O104 Cs3 97.2(9) . . ?
W31 O105 W27 124.2(13) . . ?
W31 O105 Cs3 90.1(11) . . ?
W27 O105 Cs3 93.7(9) . . ?
W28 O106 W29 121.3(13) . . ?
W23 O107 W29 121.1(13) . . ?
W29 O108 W30 146.7(17) . . ?
W31 O109 W30 161(2) . . ?
W29 O110 W31 148.5(17) . . ?
W32 O114 Er3 173.4(15) . . ?
Er3 O116 Cs4 118.4(11) . 2_775 ?
Er3 O117 Cs1 111.8(10) . . ?
W42 O118 Er3 151.6(15) . . ?
W32 O119 Er4 171.8(15) . . ?
W34 O120 W32 149.2(14) . . ?
W33 O121 W32 154.3(14) . . ?
W34 O122 W33 145.9(17) . . ?
W34 O122 Cs3 106.7(12) . 2_765 ?
W33 O122 Cs3 105.7(12) . 2_765 ?
W34 O123 Na1 145.7(17) . . ?
W35 O124 W34 120.1(16) . . ?
W42 O125 W35 156.8(13) . . ?
W36 O127 W35 147.3(16) . . ?
W36 O128 W42 151.0(17) . . ?
W36 O129 Er6 159.9(18) . . ?
W36 O130 W37 120.3(14) . . ?
W37 O131 Er4 162.4(15) . . ?
W37 O132 Na7 135(2) . 2_666 ?
W37 O133 W38 140.0(19) . . ?
W38 O134 Er4 160.9(14) . . ?
W33 O136 W38 121.9(16) . . ?
W34 O138 W40 118.1(14) . . ?
W34 O138 Cs3 108.8(10) . 2_765 ?
W40 O138 Cs3 98.0(11) . 2_765 ?
W35 O139 W40 120.4(13) . . ?
W41 O140 W36 123.4(13) . . ?
W41 O141 W37 118.3(17) . . ?
W39 O142 W38 119.0(17) . . ?
W40 O144 W39 150.4(18) . . ?
W40 O144 Cs3 105.8(14) . 2_765 ?
W39 O144 Cs3 103.8(11) . 2_765 ?
W40 O145 W41 148.9(14) . . ?
W41 O146 W39 159.9(18) . . ?
W47 O149 W46 147.4(19) . . ?
Er4 O150 Cs1 113.3(11) . . ?
W43 O153 W42 97.0(12) . . ?
W43 O153 Na4 125.1(13) . 2_775 ?
W42 O153 Na4 105.6(11) . 2_775 ?
W43 O154 W42 118.8(13) . . ?
W43 O154 Cs1 119.5(11) . . ?
W42 O154 Cs1 107.6(10) . . ?
W42 O155 Er4 179.2(16) . . ?
W43 O156 Er5 174.1(15) . . ?
W43 O157 Er6 163.6(13) . . ?
W45 O158 W43 159.1(17) . . ?
W44 O159 W43 154.2(18) . . ?
W44 O159 Cs1 110.7(14) . . ?
W43 O159 Cs1 93.1(12) . . ?
W44 O160 W45 145(2) . . ?
W44 O162 W49 119.2(14) . . ?
W44 O162 Cs1 103.2(12) . . ?
W49 O162 Cs1 102.8(12) . . ?
W49 O163 Er5 158.1(14) . . ?
W49 O163 Cs1 106.1(11) . . ?
Er5 O163 Cs1 95.8(9) . . ?
W49 O164 W48 141.7(17) . . ?
W48 O165 Er5 157.5(16) . . ?
W48 O167 W47 123.7(19) . . ?
W47 O168 W53 156.4(17) . . ?
W53 O170 W46 152.9(17) . . ?
W45 O172 W46 118.9(15) . . ?
As5 O174 W49 115.8(16) . . ?
As5 O174 W44 122.1(15) . . ?
W49 O174 W44 95.6(10) . . ?
As5 O174 W50 130.8(14) . . ?
W49 O174 W50 93.5(11) . . ?
W44 O174 W50 90.7(11) . . ?
As5 O175 W48 116.3(13) . . ?
As5 O175 W51 133.5(16) . . ?
W48 O175 W51 94.5(10) . . ?
As5 O175 W47 120.8(14) . . ?
W48 O175 W47 92.0(10) . . ?
W51 O175 W47 89.8(8) . . ?
As5 O176 W52 136.5(15) . . ?
As5 O176 W46 114.1(14) . . ?
W52 O176 W46 96.0(9) . . ?
As5 O176 W45 113.5(11) . . ?
W52 O176 W45 93.9(10) . . ?
W46 O176 W45 93.7(9) . . ?
W50 O177 W44 121.3(14) . . ?
W50 O178 W49 121.9(16) . . ?
W51 O179 W48 122.6(18) . . ?
W47 O180 W51 127(2) . . ?
W46 O181 W52 120.4(18) . . ?
W45 O182 W52 117.3(17) . . ?
W52 O183 W50 149(2) . . ?
W52 O184 W51 142.3(18) . . ?
W63 O190 Er5 167.6(18) . . ?
Er5 O191 Cs1 110.1(10) . . ?
W55 O193 W53 157.6(19) . . ?
W54 O194 W53 150.9(15) . . ?
W59 O196 W54 120.3(16) . . ?
W59 O197 W63 159.3(19) . . ?
W58 O199 W59 144.7(19) . . ?
W58 O200 W63 153.6(19) . . ?
W57 O202 W58 122.2(14) . . ?
W57 O203 Er6 159.9(16) . . ?
W57 O205 W56 144(2) . . ?
W56 O206 Er6 160.6(19) . . ?
W55 O208 W56 121.4(16) . . ?
W54 O210 W55 144.3(16) . . ?
As6 O211 W59 118.7(11) . . ?
As6 O211 W60 132.4(14) . . ?
W59 O211 W60 94.6(10) . . ?
As6 O211 W54 115.5(14) . . ?
W59 O211 W54 94.1(10) . . ?
W60 O211 W54 92.8(8) . . ?
As6 O212 W56 114.6(13) . . ?
As6 O212 W55 123.6(16) . . ?
W56 O212 W55 94.3(12) . . ?
As6 O212 W61 129.0(17) . . ?
W56 O212 W61 95.3(11) . . ?
W55 O212 W61 92.0(10) . . ?
As6 O213 W57 117.9(17) . . ?
As6 O213 W62 130.2(14) . . ?
W57 O213 W62 98.4(13) . . ?
As6 O213 W58 115.1(15) . . ?
W57 O213 W58 95.9(11) . . ?
W62 O213 W58 92.1(13) . . ?
W62 O214 W57 119.5(18) . . ?
W61 O215 W56 119.8(16) . . ?
W61 O216 W55 124.6(16) . . ?
W60 O217 W54 119.2(14) . . ?
W59 O218 W60 120.9(17) . . ?
W62 O219 W58 124.0(18) . . ?
W62 O220 W61 159.9(19) . . ?
W60 O221 W61 146.4(17) . . ?
W60 O222 W62 144(2) . . ?
W63 O228 Er6 143.0(13) . . ?
As4 O261 W37 114.2(13) . . ?
As4 O261 W36 120.0(16) . . ?
W37 O261 W36 96.2(10) . . ?
As4 O261 W41 130.5(14) . . ?
W37 O261 W41 96.1(12) . . ?
W36 O261 W41 92.6(10) . . ?
As4 O262 W38 118.5(12) . . ?
As4 O262 W39 132.8(13) . . ?
W38 O262 W39 93.2(10) . . ?
As4 O262 W33 122.5(14) . . ?
W38 O262 W33 92.0(8) . . ?
W39 O262 W33 87.3(8) . . ?
W53 O263 Er6 164.3(18) . . ?
As3 O264 W28 114.7(13) . . ?
As3 O264 W29 133.6(16) . . ?
W28 O264 W29 96.2(10) . . ?
As3 O264 W23 114.0(12) . . ?
W28 O264 W23 95.8(12) . . ?
W29 O264 W23 95.2(10) . . ?
As3 O265 W26 118.8(11) . . ?
As3 O265 W27 123.5(14) . . ?
W26 O265 W27 93.5(9) . . ?
As3 O265 W31 130.1(12) . . ?
W26 O265 W31 92.8(10) . . ?
W27 O265 W31 88.5(8) . . ?
W51 O267 W50 161.9(18) . . ?
As4 O273 W40 136.8(17) . . ?
As4 O273 W34 114.7(13) . . ?
W40 O273 W34 94.7(10) . . ?
As4 O273 W35 114.5(13) . . ?
W40 O273 W35 93.8(10) . . ?
W34 O273 W35 92.5(11) . . ?
As3 O274 W25 114.1(13) . . ?
As3 O274 W24 121.2(15) . . ?
W25 O274 W24 94.0(10) . . ?
As3 O274 W30 132.6(13) . . ?
W25 O274 W30 94.4(12) . . ?
W24 O274 W30 91.7(10) . . ?
W39 O277 W33 125.8(14) . . ?
W39 O277 Cs3 103.0(11) . 2_765 ?
W33 O277 Cs3 108.1(12) . 2_765 ?
W22 O285 Er3 176.2(16) . . ?
Na1 Cl1 Cs3 120.6(6) . . ?
O96 Na1 O96 180.0(13) 2_765 . ?
O96 Na1 Cl1 94.5(9) 2_765 2_765 ?
O96 Na1 Cl1 85.5(9) . 2_765 ?
O96 Na1 Cl1 85.5(9) 2_765 . ?
O96 Na1 Cl1 94.5(9) . . ?
Cl1 Na1 Cl1 180.0(6) 2_765 . ?
O96 Na1 O123 94.3(10) 2_765 2_765 ?
O96 Na1 O123 85.7(10) . 2_765 ?
Cl1 Na1 O123 90.9(9) 2_765 2_765 ?
Cl1 Na1 O123 89.1(9) . 2_765 ?
O96 Na1 O123 85.7(10) 2_765 . ?
O96 Na1 O123 94.3(10) . . ?
Cl1 Na1 O123 89.1(9) 2_765 . ?
Cl1 Na1 O123 90.9(9) . . ?
O123 Na1 O123 180.0(14) 2_765 . ?
O96 Na1 W27 20.3(7) 2_765 2_765 ?
O96 Na1 W27 159.7(7) . 2_765 ?
Cl1 Na1 W27 82.3(4) 2_765 2_765 ?
Cl1 Na1 W27 97.7(4) . 2_765 ?
O123 Na1 W27 78.4(7) 2_765 2_765 ?
O123 Na1 W27 101.6(7) . 2_765 ?
O96 Na1 W27 159.7(7) 2_765 . ?
O96 Na1 W27 20.3(7) . . ?
Cl1 Na1 W27 97.7(4) 2_765 . ?
Cl1 Na1 W27 82.3(4) . . ?
O123 Na1 W27 101.6(7) 2_765 . ?
O123 Na1 W27 78.4(7) . . ?
W27 Na1 W27 180.0 2_765 . ?
O96 Na1 Cs3 65.9(9) 2_765 2_765 ?
O96 Na1 Cs3 114.1(9) . 2_765 ?
Cl1 Na1 Cs3 34.3(4) 2_765 2_765 ?
Cl1 Na1 Cs3 145.7(4) . 2_765 ?
O123 Na1 Cs3 110.6(8) 2_765 2_765 ?
O123 Na1 Cs3 69.4(8) . 2_765 ?
W27 Na1 Cs3 61.40(12) 2_765 2_765 ?
W27 Na1 Cs3 118.60(12) . 2_765 ?
O96 Na1 Cs3 114.1(9) 2_765 . ?
O96 Na1 Cs3 65.9(9) . . ?
Cl1 Na1 Cs3 145.7(4) 2_765 . ?
Cl1 Na1 Cs3 34.3(4) . . ?
O123 Na1 Cs3 69.4(8) 2_765 . ?
O123 Na1 Cs3 110.6(8) . . ?
W27 Na1 Cs3 118.60(12) 2_765 . ?
W27 Na1 Cs3 61.40(12) . . ?
Cs3 Na1 Cs3 180.0(4) 2_765 . ?
Na4 Na2 Na3 155.5(7) . . ?
O230 Na3 O232 80.3(16) . . ?
O230 Na3 O21 82.3(14) . . ?
O232 Na3 O21 161.1(16) . . ?
O230 Na3 O233 89.0(18) . . ?
O232 Na3 O233 78.2(18) . . ?
O21 Na3 O233 94.1(16) . . ?
O230 Na3 O231 88.2(19) . . ?
O232 Na3 O231 88.5(18) . . ?
O21 Na3 O231 98.4(17) . . ?
O233 Na3 O231 167(2) . . ?
O230 Na3 W7 87.5(12) . . ?
O232 Na3 W7 155.9(16) . . ?
O21 Na3 W7 28.7(7) . . ?
O233 Na3 W7 122.6(15) . . ?
O231 Na3 W7 70.3(14) . . ?
O230 Na3 Na2 122.7(13) . . ?
O232 Na3 Na2 123.0(15) . . ?
O21 Na3 Na2 61.9(9) . . ?
O233 Na3 Na2 54.1(14) . . ?
O231 Na3 Na2 137.0(15) . . ?
W7 Na3 Na2 81.1(5) . . ?
O257 Na4 Na2 98.0(11) 2_775 . ?
O257 Na4 O153 79.5(13) 2_775 2_775 ?
Na2 Na4 O153 132.4(8) . 2_775 ?
O253 Na5 O272 76(2) . 1_554 ?
O253 Na5 O256 88.6(19) . 2_765 ?
O272 Na5 O256 98(2) 1_554 2_765 ?
O235 Na6 O80 133.8(11) . . ?
O238 Na7 O237 160(3) . . ?
O238 Na7 O236 90(3) . . ?
O237 Na7 O236 77(2) . . ?
O238 Na7 O132 96(3) . 2_666 ?
O237 Na7 O132 96(2) . 2_666 ?
O236 Na7 O132 172(3) . 2_666 ?
O238 Na7 O280 91(2) . 2_666 ?
O237 Na7 O280 75(2) . 2_666 ?
O236 Na7 O280 91(2) . 2_666 ?
O132 Na7 O280 83.9(18) 2_666 2_666 ?
O22 As1 O24 96.6(16) . . ?
O22 As1 O23 101.4(15) . . ?
O24 As1 O23 95.1(14) . . ?
O61 As2 O62 100.2(12) . . ?
O61 As2 O63 96.1(12) . . ?
O62 As2 O63 97.3(13) . . ?
O265 As3 O274 101.5(13) . . ?
O265 As3 O264 98.0(11) . . ?
O274 As3 O264 96.9(12) . . ?
O262 As4 O273 96.4(12) . . ?
O262 As4 O261 100.3(13) . . ?
O273 As4 O261 96.7(13) . . ?
O175 As5 O174 100.7(13) . . ?
O175 As5 O176 95.5(12) . . ?
O174 As5 O176 97.0(13) . . ?
O211 As6 O212 99.2(12) . . ?
O211 As6 O213 100.4(14) . . ?
O212 As6 O213 100.8(14) . . ?
O79 Cs1 O154 135.4(8) . . ?
O79 Cs1 O81 66.6(7) . . ?
O154 Cs1 O81 137.2(6) . . ?
O79 Cs1 O191 126.7(7) . . ?
O154 Cs1 O191 66.8(7) . . ?
O81 Cs1 O191 137.2(7) . . ?
O79 Cs1 O150 154.6(7) . . ?
O154 Cs1 O150 69.5(7) . . ?
O81 Cs1 O150 91.3(7) . . ?
O191 Cs1 O150 61.6(6) . . ?
O79 Cs1 O50 85.5(8) . . ?
O154 Cs1 O50 139.1(9) . . ?
O81 Cs1 O50 48.0(8) . . ?
O191 Cs1 O50 89.9(8) . . ?
O150 Cs1 O50 69.9(8) . . ?
O79 Cs1 O159 87.2(8) . . ?
O154 Cs1 O159 48.7(8) . . ?
O81 Cs1 O159 134.8(8) . . ?
O191 Cs1 O159 88.1(8) . . ?
O150 Cs1 O159 118.0(8) . . ?
O50 Cs1 O159 169.2(8) . . ?
O79 Cs1 O117 61.3(7) . . ?
O154 Cs1 O117 91.1(7) . . ?
O81 Cs1 O117 67.5(7) . . ?
O191 Cs1 O117 154.8(6) . . ?
O150 Cs1 O117 123.4(6) . . ?
O50 Cs1 O117 115.2(8) . . ?
O159 Cs1 O117 67.6(7) . . ?
O79 Cs1 O162 45.3(7) . . ?
O154 Cs1 O162 92.0(7) . . ?
O81 Cs1 O162 108.4(7) . . ?
O191 Cs1 O162 104.2(7) . . ?
O150 Cs1 O162 159.7(7) . . ?
O50 Cs1 O162 127.2(8) . . ?
O159 Cs1 O162 43.6(8) . . ?
O117 Cs1 O162 63.1(6) . . ?
O79 Cs1 O52 102.9(7) . . ?
O154 Cs1 O52 109.9(7) . . ?
O81 Cs1 O52 93.8(7) . . ?
O191 Cs1 O52 45.7(6) . . ?
O150 Cs1 O52 64.5(7) . . ?
O50 Cs1 O52 45.9(7) . . ?
O159 Cs1 O52 128.9(7) . . ?
O117 Cs1 O52 158.7(7) . . ?
O162 Cs1 O52 117.3(6) . . ?
O79 Cs1 O163 72.6(7) . . ?
O154 Cs1 O163 85.3(6) . . ?
O81 Cs1 O163 135.5(7) . . ?
O191 Cs1 O163 60.7(7) . . ?
O150 Cs1 O163 122.2(7) . . ?
O50 Cs1 O163 113.1(7) . . ?
O159 Cs1 O163 57.0(7) . . ?
O117 Cs1 O163 107.6(7) . . ?
O162 Cs1 O163 44.9(7) . . ?
O52 Cs1 O163 78.2(6) . . ?
O79 Cs1 O53 60.6(7) . . ?
O154 Cs1 O53 133.6(6) . . ?
O81 Cs1 O53 88.2(6) . . ?
O191 Cs1 O53 72.0(7) . . ?
O150 Cs1 O53 108.4(7) . . ?
O50 Cs1 O53 58.3(7) . . ?
O159 Cs1 O53 111.1(7) . . ?
O117 Cs1 O53 121.8(7) . . ?
O162 Cs1 O53 77.9(7) . . ?
O52 Cs1 O53 44.2(7) . . ?
O163 Cs1 O53 55.8(6) . . ?
O17 Cs2 O45 155.6(9) 2_675 . ?
O17 Cs2 O39 76.5(8) 2_675 . ?
O45 Cs2 O39 80.1(8) . . ?
O17 Cs2 O20 98.5(8) 2_675 2_675 ?
O45 Cs2 O20 104.9(8) . 2_675 ?
O39 Cs2 O20 147.1(8) . 2_675 ?
O17 Cs2 O18 50.1(9) 2_675 2_675 ?
O45 Cs2 O18 149.1(9) . 2_675 ?
O39 Cs2 O18 111.1(7) . 2_675 ?
O20 Cs2 O18 50.0(7) 2_675 2_675 ?
O17 Cs2 O15 98.3(9) 2_675 . ?
O45 Cs2 O15 74.0(8) . . ?
O39 Cs2 O15 88.0(8) . . ?
O20 Cs2 O15 124.8(8) 2_675 . ?
O18 Cs2 O15 133.0(8) 2_675 . ?
O17 Cs2 O17 53.0(12) 2_675 . ?
O45 Cs2 O17 121.4(9) . . ?
O39 Cs2 O17 91.3(9) . . ?
O20 Cs2 O17 111.9(8) 2_675 . ?
O18 Cs2 O17 88.0(8) 2_675 . ?
O15 Cs2 O17 47.7(8) . . ?
O17 Cs2 O16 67.0(8) 2_675 . ?
O45 Cs2 O16 92.7(8) . . ?
O39 Cs2 O16 50.3(8) . . ?
O20 Cs2 O16 156.6(7) 2_675 . ?
O18 Cs2 O16 116.9(7) 2_675 . ?
O15 Cs2 O16 45.5(7) . . ?
O17 Cs2 O16 44.8(7) . . ?
O17 Cs2 O46 118.9(9) 2_675 . ?
O45 Cs2 O46 45.2(8) . . ?
O39 Cs2 O46 49.5(8) . . ?
O20 Cs2 O46 111.5(8) 2_675 . ?
O18 Cs2 O46 120.2(7) 2_675 . ?
O15 Cs2 O46 105.1(7) . . ?
O17 Cs2 O46 136.6(8) . . ?
O16 Cs2 O46 91.8(7) . . ?
O17 Cs2 W6 69.1(7) 2_675 . ?
O45 Cs2 W6 98.7(7) . . ?
O39 Cs2 W6 76.0(6) . . ?
O20 Cs2 W6 133.3(6) 2_675 . ?
O18 Cs2 W6 111.9(6) 2_675 . ?
O15 Cs2 W6 29.8(6) . . ?
O17 Cs2 W6 25.1(6) . . ?
O16 Cs2 W6 25.7(5) . . ?
O46 Cs2 W6 113.7(5) . . ?
O17 Cs2 W6 23.1(7) 2_675 2_675 ?
O45 Cs2 W6 171.0(7) . 2_675 ?
O39 Cs2 W6 94.8(5) . 2_675 ?
O20 Cs2 W6 75.5(5) 2_675 2_675 ?
O18 Cs2 W6 27.4(5) 2_675 2_675 ?
O15 Cs2 W6 113.3(6) . 2_675 ?
O17 Cs2 W6 65.7(6) . 2_675 ?
O16 Cs2 W6 89.5(4) . 2_675 ?
O46 Cs2 W6 126.1(5) . 2_675 ?
W6 Cs2 W6 87.04(15) . 2_675 ?
O17 Cs2 W7 75.4(7) 2_675 2_675 ?
O45 Cs2 W7 127.5(6) . 2_675 ?
O39 Cs2 W7 135.5(6) . 2_675 ?
O20 Cs2 W7 23.1(5) 2_675 2_675 ?
O18 Cs2 W7 27.4(5) 2_675 2_675 ?
O15 Cs2 W7 129.6(6) . 2_675 ?
O17 Cs2 W7 98.5(6) . 2_675 ?
O16 Cs2 W7 138.7(5) . 2_675 ?
O46 Cs2 W7 121.9(6) . 2_675 ?
W6 Cs2 W7 123.34(19) . 2_675 ?
W6 Cs2 W7 52.41(8) 2_675 2_675 ?
Cl2 Cs3 Cl1 94.8(6) . . ?
Cl2 Cs3 O104 98.1(7) . . ?
Cl1 Cs3 O104 111.2(7) . . ?
Cl2 Cs3 O94 106.0(7) . . ?
Cl1 Cs3 O94 60.8(6) . . ?
O104 Cs3 O94 50.6(8) . . ?
Cl2 Cs3 O144 98.5(8) . 2_765 ?
Cl1 Cs3 O144 115.3(7) . 2_765 ?
O104 Cs3 O144 128.7(8) . 2_765 ?
O94 Cs3 O144 155.4(9) . 2_765 ?
Cl2 Cs3 O138 143.0(7) . 2_765 ?
Cl1 Cs3 O138 86.5(7) . 2_765 ?
O104 Cs3 O138 115.9(8) . 2_765 ?
O94 Cs3 O138 106.8(8) . 2_765 ?
O144 Cs3 O138 49.2(8) 2_765 2_765 ?
Cl2 Cs3 O277 62.5(7) . 2_765 ?
Cl1 Cs3 O277 86.2(7) . 2_765 ?
O104 Cs3 O277 155.7(9) . 2_765 ?
O94 Cs3 O277 144.9(8) . 2_765 ?
O144 Cs3 O277 48.3(7) 2_765 2_765 ?
O138 Cs3 O277 80.8(7) 2_765 2_765 ?
Cl2 Cs3 O122 103.5(7) . 2_765 ?
Cl1 Cs3 O122 59.1(6) . 2_765 ?
O104 Cs3 O122 156.9(9) . 2_765 ?
O94 Cs3 O122 114.1(9) . 2_765 ?
O144 Cs3 O122 56.2(8) 2_765 2_765 ?
O138 Cs3 O122 46.6(7) 2_765 2_765 ?
O277 Cs3 O122 47.0(8) 2_765 2_765 ?
Cl2 Cs3 O93 59.8(7) . . ?
Cl1 Cs3 O93 84.6(6) . . ?
O104 Cs3 O93 48.7(7) . . ?
O94 Cs3 O93 50.0(8) . . ?
O144 Cs3 O93 152.9(10) 2_765 . ?
O138 Cs3 O93 156.4(9) 2_765 . ?
O277 Cs3 O93 120.3(7) 2_765 . ?
O122 Cs3 O93 139.7(8) 2_765 . ?
Cl2 Cs3 O105 142.3(6) . . ?
Cl1 Cs3 O105 88.8(6) . . ?
O104 Cs3 O105 46.6(7) . . ?
O94 Cs3 O105 44.8(6) . . ?
O144 Cs3 O105 113.8(7) 2_765 . ?
O138 Cs3 O105 74.7(7) 2_765 . ?
O277 Cs3 O105 155.2(7) 2_765 . ?
O122 Cs3 O105 110.4(8) 2_765 . ?
O93 Cs3 O105 83.3(7) . . ?
Cl2 Cs3 W26 86.3(5) . . ?
Cl1 Cs3 W26 83.4(4) . . ?
O104 Cs3 W26 31.4(5) . . ?
O94 Cs3 W26 29.4(5) . . ?
O144 Cs3 W26 160.0(7) 2_765 . ?
O138 Cs3 W26 130.5(6) 2_765 . ?
O277 Cs3 W26 146.0(5) 2_765 . ?
O122 Cs3 W26 141.6(6) 2_765 . ?
O93 Cs3 W26 26.6(5) . . ?
O105 Cs3 W26 56.8(4) . . ?
Cl2 Cs3 W40 123.0(5) . 2_765 ?
Cl1 Cs3 W40 113.5(4) . 2_765 ?
O104 Cs3 W40 114.1(5) . 2_765 ?
O94 Cs3 W40 130.9(6) . 2_765 ?
O144 Cs3 W40 25.1(6) 2_765 2_765 ?
O138 Cs3 W40 30.1(5) 2_765 2_765 ?
O277 Cs3 W40 70.9(5) 2_765 2_765 ?
O122 Cs3 W40 60.0(5) 2_765 2_765 ?
O93 Cs3 W40 160.2(6) . 2_765 ?
O105 Cs3 W40 89.0(4) . 2_765 ?
W26 Cs3 W40 142.4(3) . 2_765 ?
O8 Cs4 O90 139.2(10) . 2_775 ?
O8 Cs4 O258 160.1(13) . 2_775 ?
O90 Cs4 O258 56.5(11) 2_775 2_775 ?
O8 Cs4 O6 104.1(10) . . ?
O90 Cs4 O6 113.5(9) 2_775 . ?
O258 Cs4 O6 57.5(12) 2_775 . ?
O8 Cs4 O7 52.2(9) . . ?
O90 Cs4 O7 163.4(9) 2_775 . ?
O258 Cs4 O7 109.8(12) 2_775 . ?
O6 Cs4 O7 52.3(9) . . ?
O8 Cs4 O93 67.7(10) . 2_775 ?
O90 Cs4 O93 101.4(9) 2_775 2_775 ?
O258 Cs4 O93 127.5(14) 2_775 2_775 ?
O6 Cs4 O93 124.1(10) . 2_775 ?
O7 Cs4 O93 94.6(8) . 2_775 ?
O8 Cs4 O91 106.7(9) . 2_775 ?
O90 Cs4 O91 50.5(8) 2_775 2_775 ?
O258 Cs4 O91 93.2(12) 2_775 2_775 ?
O6 Cs4 O91 140.4(10) . 2_775 ?
O7 Cs4 O91 145.4(8) . 2_775 ?
O93 Cs4 O91 51.0(8) 2_775 2_775 ?
O8 Cs4 O116 130.9(11) . 2_775 ?
O90 Cs4 O116 83.6(9) 2_775 2_775 ?
O258 Cs4 O116 49.9(12) 2_775 2_775 ?
O6 Cs4 O116 59.7(9) . 2_775 ?
O7 Cs4 O116 93.8(9) . 2_775 ?
O93 Cs4 O116 83.9(9) 2_775 2_775 ?
O91 Cs4 O116 81.3(8) 2_775 2_775 ?
O8 Cs4 W3 23.6(7) . . ?
O90 Cs4 W3 156.9(8) 2_775 . ?
O258 Cs4 W3 136.9(11) 2_775 . ?
O6 Cs4 W3 80.8(7) . . ?
O7 Cs4 W3 29.6(5) . . ?
O93 Cs4 W3 83.2(6) 2_775 . ?
O91 Cs4 W3 128.9(6) 2_775 . ?
O116 Cs4 W3 119.4(7) 2_775 . ?
O8 Cs4 W25 132.6(8) . 2_775 ?
O90 Cs4 W25 24.1(6) 2_775 2_775 ?
O258 Cs4 W25 67.1(10) 2_775 2_775 ?
O6 Cs4 W25 122.4(8) . 2_775 ?
O7 Cs4 W25 166.3(8) . 2_775 ?
O93 Cs4 W25 78.4(6) 2_775 2_775 ?
O91 Cs4 W25 28.6(5) 2_775 2_775 ?
O116 Cs4 W25 73.9(6) 2_775 2_775 ?
W3 Cs4 W25 156.0(4) . 2_775 ?
O8 Cs4 W2 79.4(8) . . ?
O90 Cs4 W2 135.0(6) 2_775 . ?
O258 Cs4 W2 81.5(10) 2_775 . ?
O6 Cs4 W2 25.3(7) . . ?
O7 Cs4 W2 29.0(5) . . ?
O93 Cs4 W2 118.2(6) 2_775 . ?
O91 Cs4 W2 159.7(7) 2_775 . ?
O116 Cs4 W2 80.3(6) 2_775 . ?
W3 Cs4 W2 55.81(18) . . ?
W25 Cs4 W2 147.7(4) 2_775 . ?
O8 Cs4 W26 91.8(8) . 2_775 ?
O90 Cs4 W26 77.8(6) 2_775 2_775 ?
O258 Cs4 W26 105.7(12) 2_775 2_775 ?
O6 Cs4 W26 127.7(9) . 2_775 ?
O7 Cs4 W26 117.1(7) . 2_775 ?
O93 Cs4 W26 25.4(6) 2_775 2_775 ?
O91 Cs4 W26 29.0(5) 2_775 2_775 ?
O116 Cs4 W26 72.2(6) 2_775 2_775 ?
W3 Cs4 W26 108.6(3) . 2_775 ?
W25 Cs4 W26 54.01(19) 2_775 2_775 ?
W2 Cs4 W26 134.3(4) . 2_775 ?
O19 Er1 O41 76.2(11) . . ?
O19 Er1 O42 108.6(11) . . ?
O41 Er1 O42 77.8(10) . . ?
O19 Er1 O38 92.6(11) . . ?
O41 Er1 O38 80.0(9) . . ?
O42 Er1 O38 144.3(10) . . ?
O19 Er1 O37 82.3(11) . . ?
O41 Er1 O37 141.7(10) . . ?
O42 Er1 O37 139.7(11) . . ?
O38 Er1 O37 69.7(9) . . ?
O19 Er1 O16 69.5(11) . . ?
O41 Er1 O16 125.9(10) . . ?
O42 Er1 O16 75.3(10) . . ?
O38 Er1 O16 140.2(9) . . ?
O37 Er1 O16 72.8(9) . . ?
O19 Er1 O39 141.6(11) . . ?
O41 Er1 O39 139.1(10) . . ?
O42 Er1 O39 74.7(11) . . ?
O38 Er1 O39 106.3(10) . . ?
O37 Er1 O39 73.8(10) . . ?
O16 Er1 O39 74.9(11) . . ?
O19 Er1 O40 148.4(11) . . ?
O41 Er1 O40 75.7(11) . . ?
O42 Er1 O40 79.1(11) . . ?
O38 Er1 O40 68.5(10) . . ?
O37 Er1 O40 112.1(10) . . ?
O16 Er1 O40 140.7(11) . . ?
O39 Er1 O40 69.8(11) . . ?
O78 Er2 O3 107.2(12) . . ?
O78 Er2 O56 86.1(10) . . ?
O3 Er2 O56 134.2(12) . . ?
O78 Er2 O82 135.3(10) . . ?
O3 Er2 O82 83.5(11) . . ?
O56 Er2 O82 117.7(11) . . ?
O78 Er2 O76 150.2(10) . . ?
O3 Er2 O76 76.1(12) . . ?
O56 Er2 O76 72.4(10) . . ?
O82 Er2 O76 74.2(10) . . ?
O78 Er2 O53 77.3(10) . . ?
O3 Er2 O53 155.4(11) . . ?
O56 Er2 O53 69.4(10) . . ?
O82 Er2 O53 77.2(10) . . ?
O76 Er2 O53 112.3(11) . . ?
O78 Er2 O77 78.4(12) . . ?
O3 Er2 O77 69.5(13) . . ?
O56 Er2 O77 70.9(13) . . ?
O82 Er2 O77 143.1(12) . . ?
O76 Er2 O77 75.2(12) . . ?
O53 Er2 O77 134.3(11) . . ?
O78 Er2 O79 72.8(9) . . ?
O3 Er2 O79 70.7(11) . . ?
O56 Er2 O79 152.4(10) . . ?
O82 Er2 O79 70.4(9) . . ?
O76 Er2 O79 133.4(9) . . ?
O53 Er2 O79 88.3(10) . . ?
O77 Er2 O79 120.0(13) . . ?
O78 Er2 Cs1 76.3(7) . . ?
O3 Er2 Cs1 103.7(9) . . ?
O56 Er2 Cs1 122.0(8) . . ?
O82 Er2 Cs1 59.1(7) . . ?
O76 Er2 Cs1 132.7(8) . . ?
O53 Er2 Cs1 53.0(7) . . ?
O77 Er2 Cs1 150.3(10) . . ?
O79 Er2 Cs1 36.4(7) . . ?
O114 Er3 O89 109.1(9) . . ?
O114 Er3 O92 72.8(10) . . ?
O89 Er3 O92 70.5(10) . . ?
O114 Er3 O117 138.3(10) . . ?
O89 Er3 O117 76.6(9) . . ?
O92 Er3 O117 141.7(11) . . ?
O114 Er3 O116 144.0(11) . . ?
O89 Er3 O116 84.4(11) . . ?
O92 Er3 O116 81.4(10) . . ?
O117 Er3 O116 76.4(10) . . ?
O114 Er3 O285 70.9(10) . . ?
O89 Er3 O285 75.7(11) . . ?
O92 Er3 O285 117.4(9) . . ?
O117 Er3 O285 70.9(10) . . ?
O116 Er3 O285 144.8(11) . . ?
O114 Er3 O115 77.0(9) . . ?
O89 Er3 O115 138.4(10) . . ?
O92 Er3 O115 72.7(9) . . ?
O117 Er3 O115 126.8(9) . . ?
O116 Er3 O115 71.6(11) . . ?
O285 Er3 O115 140.3(11) . . ?
O114 Er3 O118 85.8(10) . . ?
O89 Er3 O118 152.0(9) . . ?
O92 Er3 O118 137.5(10) . . ?
O117 Er3 O118 76.7(10) . . ?
O116 Er3 O118 97.4(11) . . ?
O285 Er3 O118 87.7(10) . . ?
O115 Er3 O118 66.9(9) . . ?
O119 Er4 O131 109.3(10) . . ?
O119 Er4 O151 144.9(10) . . ?
O131 Er4 O151 83.3(11) . . ?
O119 Er4 O134 72.3(10) . . ?
O131 Er4 O134 68.2(9) . . ?
O151 Er4 O134 83.4(11) . . ?
O119 Er4 O150 139.0(10) . . ?
O131 Er4 O150 77.4(10) . . ?
O151 Er4 O150 74.8(11) . . ?
O134 Er4 O150 141.1(10) . . ?
O119 Er4 O155 71.1(9) . . ?
O131 Er4 O155 75.8(10) . . ?
O151 Er4 O155 143.6(10) . . ?
O134 Er4 O155 114.7(9) . . ?
O150 Er4 O155 71.8(9) . . ?
O119 Er4 O152 75.8(9) . . ?
O131 Er4 O152 138.4(10) . . ?
O151 Er4 O152 73.7(11) . . ?
O134 Er4 O152 75.0(9) . . ?
O150 Er4 O152 126.6(9) . . ?
O155 Er4 O152 139.6(10) . . ?
O119 Er4 O83 87.2(9) . . ?
O131 Er4 O83 152.2(8) . . ?
O151 Er4 O83 96.0(11) . . ?
O134 Er4 O83 139.5(8) . . ?
O150 Er4 O83 75.6(9) . . ?
O155 Er4 O83 89.5(9) . . ?
O152 Er4 O83 66.2(9) . . ?
O84 Er5 O190 77.2(11) . . ?
O84 Er5 O156 70.9(9) . . ?
O190 Er5 O156 82.3(11) . . ?
O84 Er5 O165 72.4(10) . . ?
O190 Er5 O165 134.2(10) . . ?
O156 Er5 O165 117.5(10) . . ?
O84 Er5 O163 109.1(11) . . ?
O190 Er5 O163 153.9(10) . . ?
O156 Er5 O163 76.4(10) . . ?
O165 Er5 O163 70.3(10) . . ?
O84 Er5 O191 132.6(9) . . ?
O190 Er5 O191 67.6(10) . . ?
O156 Er5 O191 73.8(9) . . ?
O165 Er5 O191 154.2(9) . . ?
O163 Er5 O191 91.8(9) . . ?
O84 Er5 O54 154.0(9) . . ?
O190 Er5 O54 108.3(11) . . ?
O156 Er5 O54 134.5(9) . . ?
O165 Er5 O54 87.1(9) . . ?
O163 Er5 O54 77.5(10) . . ?
O191 Er5 O54 70.4(9) . . ?
O84 Er5 O189 80.2(11) . . ?
O190 Er5 O189 69.6(12) . . ?
O156 Er5 O189 143.5(11) . . ?
O165 Er5 O189 72.1(12) . . ?
O163 Er5 O189 135.8(11) . . ?
O191 Er5 O189 113.7(11) . . ?
O54 Er5 O189 78.2(11) . . ?
O84 Er5 Cs1 130.8(7) . . ?
O190 Er5 Cs1 103.6(7) . . ?
O156 Er5 Cs1 60.8(6) . . ?
O165 Er5 Cs1 122.2(7) . . ?
O163 Er5 Cs1 52.6(6) . . ?
O191 Er5 Cs1 40.2(7) . . ?
O54 Er5 Cs1 73.7(6) . . ?
O189 Er5 Cs1 147.2(8) . . ?
O263 Er6 O228 75.6(9) . . ?
O263 Er6 O129 144.9(10) . . ?
O228 Er6 O129 78.3(10) . . ?
O263 Er6 O206 74.3(10) . . ?
O228 Er6 O206 125.1(10) . . ?
O129 Er6 O206 140.7(11) . . ?
O263 Er6 O226 143.0(10) . . ?
O228 Er6 O226 140.2(10) . . ?
O129 Er6 O226 69.1(10) . . ?
O206 Er6 O226 74.6(10) . . ?
O263 Er6 O203 107.0(10) . . ?
O228 Er6 O203 77.0(10) . . ?
O129 Er6 O203 89.3(11) . . ?
O206 Er6 O203 69.5(11) . . ?
O226 Er6 O203 80.2(11) . . ?
O263 Er6 O227 79.4(10) . . ?
O228 Er6 O227 139.3(10) . . ?
O129 Er6 O227 107.0(11) . . ?
O206 Er6 O227 76.5(11) . . ?
O226 Er6 O227 74.2(11) . . ?
O203 Er6 O227 141.7(10) . . ?
O263 Er6 O157 79.4(9) . . ?
O228 Er6 O157 76.8(9) . . ?
O129 Er6 O157 72.1(10) . . ?
O206 Er6 O157 138.5(10) . . ?
O226 Er6 O157 112.5(9) . . ?
O203 Er6 O157 150.4(9) . . ?
O227 Er6 O157 67.4(9) . . ?
O41 W1 O3 106.3(15) . . ?
O41 W1 O1 105.5(15) . . ?
O3 W1 O1 98.1(17) . . ?
O41 W1 O4 127.7(12) . . ?
O3 W1 O4 90.7(14) . . ?
O1 W1 O4 121.0(15) . . ?
O41 W1 O5 81.1(13) . . ?
O3 W1 O5 166.6(13) . . ?
O1 W1 O5 90.5(16) . . ?
O4 W1 O5 76.0(12) . . ?
O5 W2 O6 106.7(17) . . ?
O5 W2 O21 91.3(13) . . ?
O6 W2 O21 102.3(14) . . ?
O5 W2 O7 89.3(14) . . ?
O6 W2 O7 98.8(14) . . ?
O21 W2 O7 157.8(12) . . ?
O5 W2 O27 159.1(14) . . ?
O6 W2 O27 94.0(15) . . ?
O21 W2 O27 86.5(11) . . ?
O7 W2 O27 85.1(12) . . ?
O5 W2 O22 85.1(14) . . ?
O6 W2 O22 167.7(15) . . ?
O21 W2 O22 73.3(11) . . ?
O7 W2 O22 84.6(12) . . ?
O27 W2 O22 74.4(13) . . ?
O5 W2 Cs4 84.3(11) . . ?
O6 W2 Cs4 50.7(11) . . ?
O21 W2 Cs4 149.0(8) . . ?
O7 W2 Cs4 53.1(9) . . ?
O27 W2 Cs4 107.9(8) . . ?
O22 W2 Cs4 136.3(8) . . ?
O8 W3 O4 104.9(17) . . ?
O8 W3 O7 101.0(17) . . ?
O4 W3 O7 89.6(13) . . ?
O8 W3 O9 99.9(17) . . ?
O4 W3 O9 88.3(14) . . ?
O7 W3 O9 158.8(13) . . ?
O8 W3 O26 100.5(18) . . ?
O4 W3 O26 154.5(14) . . ?
O7 W3 O26 84.7(14) . . ?
O9 W3 O26 88.2(15) . . ?
O8 W3 O24 167.2(15) . . ?
O4 W3 O24 85.8(12) . . ?
O7 W3 O24 85.7(12) . . ?
O9 W3 O24 73.1(12) . . ?
O26 W3 O24 69.0(14) . . ?
O8 W3 Cs4 47.3(14) . . ?
O4 W3 Cs4 89.3(10) . . ?
O7 W3 Cs4 56.1(9) . . ?
O9 W3 Cs4 144.9(9) . . ?
O26 W3 Cs4 107.6(12) . . ?
O24 W3 Cs4 141.6(8) . . ?
O11 W4 O12 100.4(19) . . ?
O11 W4 O10 100(2) . . ?
O12 W4 O10 89.3(14) . . ?
O11 W4 O9 97.1(18) . . ?
O12 W4 O9 162.5(14) . . ?
O10 W4 O9 86.7(14) . . ?
O11 W4 O25 105(2) . . ?
O12 W4 O25 86.5(18) . . ?
O10 W4 O25 154.9(16) . . ?
O9 W4 O25 89.9(17) . . ?
O11 W4 O24 170.5(19) . . ?
O12 W4 O24 88.2(13) . . ?
O10 W4 O24 84.2(13) . . ?
O9 W4 O24 74.4(12) . . ?
O25 W4 O24 70.9(16) . . ?
O14 W5 O15 103.1(15) . . ?
O14 W5 O13 103.6(16) . . ?
O15 W5 O13 95.0(14) . . ?
O14 W5 O12 102.2(15) . . ?
O15 W5 O12 153.3(16) . . ?
O13 W5 O12 87.3(14) . . ?
O14 W5 O30 99.3(17) . . ?
O15 W5 O30 86.7(15) . . ?
O13 W5 O30 156.0(16) . . ?
O12 W5 O30 80.9(16) . . ?
O14 W5 O23 165.1(14) . . ?
O15 W5 O23 72.0(13) . . ?
O13 W5 O23 91.0(13) . . ?
O12 W5 O23 81.4(13) . . ?
O30 W5 O23 66.7(14) . . ?
O17 W6 O16 103.6(16) . . ?
O17 W6 O18 99.4(15) . . ?
O16 W6 O18 93.3(13) . . ?
O17 W6 O15 97.1(16) . . ?
O16 W6 O15 94.5(14) . . ?
O18 W6 O15 159.6(13) . . ?
O17 W6 O29 97.6(15) . . ?
O16 W6 O29 158.8(13) . . ?
O18 W6 O29 83.4(13) . . ?
O15 W6 O29 82.6(14) . . ?
O17 W6 O23 164.1(14) . . ?
O16 W6 O23 89.5(12) . . ?
O18 W6 O23 88.5(11) . . ?
O15 W6 O23 72.7(12) . . ?
O29 W6 O23 69.5(12) . . ?
O17 W6 Cs2 58.8(14) . . ?
O16 W6 Cs2 65.5(10) . . ?
O18 W6 Cs2 141.2(9) . . ?
O15 W6 Cs2 58.8(10) . . ?
O29 W6 Cs2 127.9(10) . . ?
O23 W6 Cs2 121.4(9) . . ?
O17 W6 Cs2 44.8(13) . 2_675 ?
O16 W6 Cs2 95.8(9) . 2_675 ?
O18 W6 Cs2 55.6(8) . 2_675 ?
O15 W6 Cs2 141.9(9) . 2_675 ?
O29 W6 Cs2 99.5(9) . 2_675 ?
O23 W6 Cs2 143.9(9) . 2_675 ?
Cs2 W6 Cs2 92.96(15) . 2_675 ?
O20 W7 O19 107.8(14) . . ?
O20 W7 O21 98.6(12) . . ?
O19 W7 O21 94.8(13) . . ?
O20 W7 O18 100.0(12) . . ?
O19 W7 O18 90.8(14) . . ?
O21 W7 O18 157.9(11) . . ?
O20 W7 O28 94.4(14) . . ?
O19 W7 O28 157.7(13) . . ?
O21 W7 O28 83.6(13) . . ?
O18 W7 O28 83.1(13) . . ?
O20 W7 O22 166.9(15) . . ?
O19 W7 O22 84.4(13) . . ?
O21 W7 O22 74.8(11) . . ?
O18 W7 O22 84.5(11) . . ?
O28 W7 O22 73.7(13) . . ?
O20 W7 Na3 64.9(10) . . ?
O19 W7 Na3 87.6(11) . . ?
O21 W7 Na3 38.6(8) . . ?
O18 W7 Na3 163.4(8) . . ?
O28 W7 Na3 104.1(11) . . ?
O22 W7 Na3 111.8(9) . . ?
O20 W7 Cs2 48.9(10) . 2_675 ?
O19 W7 Cs2 95.3(10) . 2_675 ?
O21 W7 Cs2 147.5(7) . 2_675 ?
O18 W7 Cs2 52.4(7) . 2_675 ?
O28 W7 Cs2 97.8(9) . 2_675 ?
O22 W7 Cs2 136.9(9) . 2_675 ?
Na3 W7 Cs2 111.2(4) . 2_675 ?
O34 W8 O28 102.0(18) . . ?
O34 W8 O33 101(2) . . ?
O28 W8 O33 94.0(16) . . ?
O34 W8 O27 100.7(18) . . ?
O28 W8 O27 93.0(13) . . ?
O33 W8 O27 154.8(16) . . ?
O34 W8 O32 99.5(18) . . ?
O28 W8 O32 158.4(16) . . ?
O33 W8 O32 79.4(15) . . ?
O27 W8 O32 85.2(13) . . ?
O34 W8 O22 173.4(17) . . ?
O28 W8 O22 74.3(13) . . ?
O33 W8 O22 84.4(16) . . ?
O27 W8 O22 74.3(13) . . ?
O32 W8 O22 84.5(13) . . ?
O35 W9 O32 105.5(19) . . ?
O35 W9 O26 98.3(18) . . ?
O32 W9 O26 90.8(16) . . ?
O35 W9 O31 101.8(18) . . ?
O32 W9 O31 89.2(15) . . ?
O26 W9 O31 159.0(17) . . ?
O35 W9 O25 94(2) . . ?
O32 W9 O25 160.6(19) . . ?
O26 W9 O25 86.3(18) . . ?
O31 W9 O25 86.7(17) . . ?
O35 W9 O24 163.9(16) . . ?
O32 W9 O24 88.3(15) . . ?
O26 W9 O24 72.7(14) . . ?
O31 W9 O24 86.3(14) . . ?
O25 W9 O24 72.6(16) . . ?
O36 W10 O30 101.4(19) . . ?
O36 W10 O29 103.5(17) . . ?
O30 W10 O29 93.1(18) . . ?
O36 W10 O33 101.9(19) . . ?
O30 W10 O33 154.5(18) . . ?
O29 W10 O33 91.5(16) . . ?
O36 W10 O31 99.2(16) . . ?
O30 W10 O31 85.7(17) . . ?
O29 W10 O31 157.1(15) . . ?
O33 W10 O31 80.5(16) . . ?
O36 W10 O23 170.5(17) . . ?
O30 W10 O23 70.9(16) . . ?
O29 W10 O23 72.0(13) . . ?
O33 W10 O23 86.7(15) . . ?
O31 W10 O23 86.0(13) . . ?
O76 W11 O42 102.8(15) . . ?
O76 W11 O10 93.4(15) . . ?
O42 W11 O10 103.7(15) . . ?
O76 W11 O44 99.9(15) . . ?
O42 W11 O44 93.7(14) . . ?
O10 W11 O44 155.1(13) . . ?
O76 W11 O13 167.9(14) . . ?
O42 W11 O13 89.2(14) . . ?
O10 W11 O13 82.3(13) . . ?
O44 W11 O13 80.3(14) . . ?
O76 W11 O43 81.8(14) . . ?
O42 W11 O43 173.8(14) . . ?
O10 W11 O43 79.9(13) . . ?
O44 W11 O43 81.4(12) . . ?
O13 W11 O43 86.3(12) . . ?
O45 W12 O68 101.6(15) . . ?
O45 W12 O60 104.4(14) . . ?
O68 W12 O60 90.6(14) . . ?
O45 W12 O44 103.5(15) . . ?
O68 W12 O44 154.6(13) . . ?
O60 W12 O44 87.0(13) . . ?
O45 W12 O46 94.2(13) . . ?
O68 W12 O46 86.3(14) . . ?
O60 W12 O46 161.4(13) . . ?
O44 W12 O46 88.0(13) . . ?
O45 W12 O63 165.8(12) . . ?
O68 W12 O63 72.1(12) . . ?
O60 W12 O63 88.6(12) . . ?
O44 W12 O63 82.6(12) . . ?
O46 W12 O63 73.0(11) . . ?
O45 W12 Cs2 36.4(10) . . ?
O68 W12 Cs2 110.4(9) . . ?
O60 W12 Cs2 137.0(10) . . ?
O44 W12 Cs2 88.0(8) . . ?
O46 W12 Cs2 60.6(10) . . ?
O63 W12 Cs2 132.9(7) . . ?
O59 W13 O43 103.5(17) . . ?
O59 W13 O58 102.2(15) . . ?
O43 W13 O58 93.5(16) . . ?
O59 W13 O60 106.6(14) . . ?
O43 W13 O60 88.6(14) . . ?
O58 W13 O60 149.8(15) . . ?
O59 W13 O67 90.8(16) . . ?
O43 W13 O67 165.4(15) . . ?
O58 W13 O67 86.4(15) . . ?
O60 W13 O67 84.3(14) . . ?
O59 W13 O61 159.9(14) . . ?
O43 W13 O61 95.5(13) . . ?
O58 W13 O61 69.7(13) . . ?
O60 W13 O61 80.1(11) . . ?
O67 W13 O61 70.7(12) . . ?
O57 W14 O56 104.0(15) . . ?
O57 W14 O58 101.0(15) . . ?
O56 W14 O58 95.8(15) . . ?
O57 W14 O55 98.1(14) . . ?
O56 W14 O55 92.7(14) . . ?
O58 W14 O55 156.6(14) . . ?
O57 W14 O66 93.5(15) . . ?
O56 W14 O66 162.1(13) . . ?
O58 W14 O66 84.4(15) . . ?
O55 W14 O66 81.0(14) . . ?
O57 W14 O61 163.2(13) . . ?
O56 W14 O61 92.5(11) . . ?
O58 W14 O61 73.5(12) . . ?
O55 W14 O61 84.4(11) . . ?
O66 W14 O61 70.3(11) . . ?
O54 W15 O53 103.4(14) . . ?
O54 W15 O55 99.7(12) . . ?
O53 W15 O55 93.5(14) . . ?
O54 W15 O52 97.1(12) . . ?
O53 W15 O52 97.3(13) . . ?
O55 W15 O52 157.4(13) . . ?
O54 W15 O65 92.9(14) . . ?
O53 W15 O65 163.7(13) . . ?
O55 W15 O65 82.2(14) . . ?
O52 W15 O65 81.8(13) . . ?
O54 W15 O62 163.6(13) . . ?
O53 W15 O62 91.3(12) . . ?
O55 W15 O62 86.6(11) . . ?
O52 W15 O62 73.4(11) . . ?
O65 W15 O62 72.8(12) . . ?
O54 W15 Cs1 82.3(9) . . ?
O53 W15 Cs1 53.3(9) . . ?
O55 W15 Cs1 145.7(11) . . ?
O52 W15 Cs1 52.0(9) . . ?
O65 W15 Cs1 132.1(9) . . ?
O62 W15 Cs1 101.1(6) . . ?
O51 W16 O50 105.6(15) . . ?
O51 W16 O49 105.6(14) . . ?
O50 W16 O49 88.3(15) . . ?
O51 W16 O52 101.5(13) . . ?
O50 W16 O52 94.5(14) . . ?
O49 W16 O52 150.9(12) . . ?
O51 W16 O64 88.6(14) . . ?
O50 W16 O64 165.6(14) . . ?
O49 W16 O64 85.6(13) . . ?
O52 W16 O64 84.6(12) . . ?
O51 W16 O62 159.5(12) . . ?
O50 W16 O62 93.9(13) . . ?
O49 W16 O62 80.8(11) . . ?
O52 W16 O62 70.1(10) . . ?
O64 W16 O62 72.3(11) . . ?
O51 W16 Cs1 88.0(11) . . ?
O50 W16 Cs1 48.2(11) . . ?
O49 W16 Cs1 136.5(10) . . ?
O52 W16 Cs1 54.1(9) . . ?
O64 W16 Cs1 136.8(8) . . ?
O62 W16 Cs1 100.8(7) . . ?
O48 W17 O49 103.0(15) . . ?
O48 W17 O69 98.3(15) . . ?
O49 W17 O69 84.4(14) . . ?
O48 W17 O47 102.9(14) . . ?
O49 W17 O47 85.5(13) . . ?
O69 W17 O47 158.1(12) . . ?
O48 W17 O46 99.9(14) . . ?
O49 W17 O46 157.0(12) . . ?
O69 W17 O46 90.7(14) . . ?
O47 W17 O46 91.0(13) . . ?
O48 W17 O63 168.1(13) . . ?
O49 W17 O63 84.7(11) . . ?
O69 W17 O63 73.1(12) . . ?
O47 W17 O63 86.6(10) . . ?
O46 W17 O63 72.4(11) . . ?
O75 W18 O70 102.4(18) . . ?
O75 W18 O72 104.6(15) . . ?
O70 W18 O72 87.6(13) . . ?
O75 W18 O68 99.9(16) . . ?
O70 W18 O68 157.6(16) . . ?
O72 W18 O68 89.2(13) . . ?
O75 W18 O69 96.0(15) . . ?
O70 W18 O69 91.2(14) . . ?
O72 W18 O69 159.2(14) . . ?
O68 W18 O69 84.0(13) . . ?
O75 W18 O63 165.4(13) . . ?
O70 W18 O63 87.7(14) . . ?
O72 W18 O63 86.2(12) . . ?
O68 W18 O63 69.9(12) . . ?
O69 W18 O63 73.0(12) . . ?
O73 W19 O66 99.2(16) . . ?
O73 W19 O67 98.4(17) . . ?
O66 W19 O67 93.1(16) . . ?
O73 W19 O71 101.5(16) . . ?
O66 W19 O71 88.8(15) . . ?
O67 W19 O71 159.4(14) . . ?
O73 W19 O72 102.8(15) . . ?
O66 W19 O72 157.7(14) . . ?
O67 W19 O72 87.2(13) . . ?
O71 W19 O72 83.4(12) . . ?
O73 W19 O61 170.1(14) . . ?
O66 W19 O61 73.4(13) . . ?
O67 W19 O61 75.9(13) . . ?
O71 W19 O61 85.1(12) . . ?
O72 W19 O61 85.2(11) . . ?
O74 W20 O65 101.0(16) . . ?
O74 W20 O64 100.2(15) . . ?
O65 W20 O64 92.8(14) . . ?
O74 W20 O71 100.6(15) . . ?
O65 W20 O71 91.8(14) . . ?
O64 W20 O71 157.4(14) . . ?
O74 W20 O70 103.4(15) . . ?
O65 W20 O70 155.0(16) . . ?
O64 W20 O70 88.1(12) . . ?
O71 W20 O70 78.5(13) . . ?
O74 W20 O62 171.9(13) . . ?
O65 W20 O62 73.3(13) . . ?
O64 W20 O62 74.7(12) . . ?
O71 W20 O62 85.5(12) . . ?
O70 W20 O62 82.9(12) . . ?
O82 W21 O40 101.1(14) . . ?
O82 W21 O47 101.6(12) . . ?
O40 W21 O47 96.1(14) . . ?
O82 W21 O81 95.8(11) . . ?
O40 W21 O81 101.8(13) . . ?
O47 W21 O81 152.1(12) . . ?
O82 W21 O50 84.9(14) . . ?
O40 W21 O50 172.3(14) . . ?
O47 W21 O50 77.9(13) . . ?
O81 W21 O50 82.2(12) . . ?
O82 W21 O80 163.1(13) . . ?
O40 W21 O80 91.0(13) . . ?
O47 W21 O80 88.6(12) . . ?
O81 W21 O80 70.0(11) . . ?
O50 W21 O80 84.2(13) . . ?
O82 W21 Cs1 67.6(9) . . ?
O40 W21 Cs1 133.5(11) . . ?
O47 W21 Cs1 130.0(8) . . ?
O81 W21 Cs1 40.2(7) . . ?
O50 W21 Cs1 53.3(9) . . ?
O80 W21 Cs1 95.5(8) . . ?
O285 W22 O83 102.3(14) . . ?
O285 W22 O81 95.8(12) . . ?
O83 W22 O81 102.7(11) . . ?
O285 W22 O85 105.7(12) . . ?
O83 W22 O85 94.8(11) . . ?
O81 W22 O85 148.7(11) . . ?
O285 W22 O86 83.2(13) . . ?
O83 W22 O86 174.0(10) . . ?
O81 W22 O86 79.1(10) . . ?
O85 W22 O86 81.1(11) . . ?
O285 W22 O80 163.6(14) . . ?
O83 W22 O80 89.0(12) . . ?
O81 W22 O80 69.8(11) . . ?
O85 W22 O80 85.0(11) . . ?
O86 W22 O80 86.3(12) . . ?
O285 W22 Cs1 72.5(9) . . ?
O83 W22 Cs1 70.1(7) . . ?
O81 W22 Cs1 45.9(7) . . ?
O85 W22 Cs1 163.5(8) . . ?
O86 W22 Cs1 114.4(6) . . ?
O80 W22 Cs1 100.8(8) . . ?
O101 W23 O107 98.3(13) . . ?
O101 W23 O87 100.0(14) . . ?
O107 W23 O87 88.7(12) . . ?
O101 W23 O85 101.9(13) . . ?
O107 W23 O85 159.8(11) . . ?
O87 W23 O85 88.5(11) . . ?
O101 W23 O100 99.0(15) . . ?
O107 W23 O100 88.3(11) . . ?
O87 W23 O100 161.0(12) . . ?
O85 W23 O100 87.9(11) . . ?
O101 W23 O264 166.5(12) . . ?
O107 W23 O264 72.2(10) . . ?
O87 W23 O264 89.5(11) . . ?
O85 W23 O264 87.8(10) . . ?
O100 W23 O264 71.8(12) . . ?
O38 W24 O86 103.0(12) . . ?
O38 W24 O88 99.1(13) . . ?
O86 W24 O88 91.8(12) . . ?
O38 W24 O87 102.7(12) . . ?
O86 W24 O87 89.5(12) . . ?
O88 W24 O87 157.3(12) . . ?
O38 W24 O102 92.6(13) . . ?
O86 W24 O102 164.4(12) . . ?
O88 W24 O102 87.2(13) . . ?
O87 W24 O102 85.6(13) . . ?
O38 W24 O274 163.3(13) . . ?
O86 W24 O274 91.4(11) . . ?
O88 W24 O274 71.6(11) . . ?
O87 W24 O274 85.6(11) . . ?
O102 W24 O274 73.5(12) . . ?
O90 W25 O89 103.7(14) . . ?
O90 W25 O91 101.8(14) . . ?
O89 W25 O91 94.5(13) . . ?
O90 W25 O88 97.1(14) . . ?
O89 W25 O88 96.2(13) . . ?
O91 W25 O88 155.4(11) . . ?
O90 W25 O103 95.7(14) . . ?
O89 W25 O103 160.6(13) . . ?
O91 W25 O103 83.0(12) . . ?
O88 W25 O103 79.5(12) . . ?
O90 W25 O274 165.9(13) . . ?
O89 W25 O274 87.3(12) . . ?
O91 W25 O274 85.8(11) . . ?
O88 W25 O274 72.6(11) . . ?
O103 W25 O274 73.3(12) . . ?
O90 W25 Cs4 47.7(10) . 2_775 ?
O89 W25 Cs4 84.4(10) . 2_775 ?
O91 W25 Cs4 60.2(9) . 2_775 ?
O88 W25 Cs4 143.0(9) . 2_775 ?
O103 W25 Cs4 110.5(9) . 2_775 ?
O274 W25 Cs4 144.1(7) . 2_775 ?
O92 W26 O93 106.5(13) . . ?
O92 W26 O91 95.4(12) . . ?
O93 W26 O91 99.7(14) . . ?
O92 W26 O94 93.2(13) . . ?
O93 W26 O94 98.5(13) . . ?
O91 W26 O94 156.8(11) . . ?
O92 W26 O104 162.4(12) . . ?
O93 W26 O104 91.1(12) . . ?
O91 W26 O104 82.3(11) . . ?
O94 W26 O104 83.0(11) . . ?
O92 W26 O265 86.8(11) . . ?
O93 W26 O265 165.3(11) . . ?
O91 W26 O265 85.1(11) . . ?
O94 W26 O265 73.9(11) . . ?
O104 W26 O265 75.7(10) . . ?
O92 W26 Cs3 136.7(10) . . ?
O93 W26 Cs3 62.3(9) . . ?
O91 W26 Cs3 127.0(9) . . ?
O94 W26 Cs3 52.0(9) . . ?
O104 W26 Cs3 51.4(7) . . ?
O265 W26 Cs3 103.7(6) . . ?
O92 W26 Cs4 82.8(10) . 2_775 ?
O93 W26 Cs4 50.6(10) . 2_775 ?
O91 W26 Cs4 57.9(8) . 2_775 ?
O94 W26 Cs4 144.9(8) . 2_775 ?
O104 W26 Cs4 110.1(8) . 2_775 ?
O265 W26 Cs4 140.0(7) . 2_775 ?
Cs3 W26 Cs4 110.3(3) . 2_775 ?
O96 W27 O95 101.9(13) . . ?
O96 W27 O94 101.3(13) . . ?
O95 W27 O94 96.5(12) . . ?
O96 W27 O97 103.1(12) . . ?
O95 W27 O97 86.9(11) . . ?
O94 W27 O97 154.1(12) . . ?
O96 W27 O105 95.1(12) . . ?
O95 W27 O105 161.0(12) . . ?
O94 W27 O105 88.4(12) . . ?
O97 W27 O105 80.9(11) . . ?
O96 W27 O265 165.3(12) . . ?
O95 W27 O265 91.2(10) . . ?
O94 W27 O265 70.3(10) . . ?
O97 W27 O265 83.9(10) . . ?
O105 W27 O265 73.1(10) . . ?
O96 W27 Na1 26.4(9) . . ?
O95 W27 Na1 87.1(8) . . ?
O94 W27 Na1 81.3(9) . . ?
O97 W27 Na1 124.6(8) . . ?
O105 W27 Na1 111.8(8) . . ?
O265 W27 Na1 151.3(6) . . ?
O96 W27 Cs3 75.8(11) . . ?
O95 W27 Cs3 133.1(9) . . ?
O94 W27 Cs3 41.2(8) . . ?
O97 W27 Cs3 139.7(8) . . ?
O105 W27 Cs3 59.5(9) . . ?
O265 W27 Cs3 90.5(7) . . ?
Na1 W27 Cs3 70.37(15) . . ?
O99 W28 O106 103.0(13) . . ?
O99 W28 O97 101.4(14) . . ?
O106 W28 O97 89.5(11) . . ?
O99 W28 O98 104.9(13) . . ?
O106 W28 O98 151.8(12) . . ?
O97 W28 O98 89.0(10) . . ?
O99 W28 O100 94.1(15) . . ?
O106 W28 O100 87.7(12) . . ?
O97 W28 O100 164.5(12) . . ?
O98 W28 O100 86.4(11) . . ?
O99 W28 O264 166.4(13) . . ?
O106 W28 O264 71.5(11) . . ?
O97 W28 O264 91.1(11) . . ?
O98 W28 O264 80.4(10) . . ?
O100 W28 O264 73.5(12) . . ?
O112 W29 O110 100.8(15) . . ?
O112 W29 O108 99.3(15) . . ?
O110 W29 O108 90.2(14) . . ?
O112 W29 O106 101.5(14) . . ?
O110 W29 O106 89.9(14) . . ?
O108 W29 O106 158.8(11) . . ?
O112 W29 O107 100.0(14) . . ?
O110 W29 O107 158.8(11) . . ?
O108 W29 O107 90.1(12) . . ?
O106 W29 O107 82.2(12) . . ?
O112 W29 O264 168.7(15) . . ?
O110 W29 O264 87.6(11) . . ?
O108 W29 O264 88.2(11) . . ?
O106 W29 O264 70.6(11) . . ?
O107 W29 O264 71.2(10) . . ?
O113 W30 O103 100.7(15) . . ?
O113 W30 O109 102.2(14) . . ?
O103 W30 O109 96.8(13) . . ?
O113 W30 O102 99.4(15) . . ?
O103 W30 O102 91.6(13) . . ?
O109 W30 O102 154.9(15) . . ?
O113 W30 O108 100.6(14) . . ?
O103 W30 O108 158.5(13) . . ?
O109 W30 O108 81.5(13) . . ?
O102 W30 O108 82.1(13) . . ?
O113 W30 O274 170.8(12) . . ?
O103 W30 O274 74.4(12) . . ?
O109 W30 O274 86.3(11) . . ?
O102 W30 O274 73.2(12) . . ?
O108 W30 O274 84.1(11) . . ?
O111 W31 O109 101.5(14) . . ?
O111 W31 O104 99.5(13) . . ?
O109 W31 O104 92.6(12) . . ?
O111 W31 O105 100.9(13) . . ?
O109 W31 O105 154.8(13) . . ?
O104 W31 O105 95.0(12) . . ?
O111 W31 O110 101.4(13) . . ?
O109 W31 O110 80.5(13) . . ?
O104 W31 O110 158.9(12) . . ?
O105 W31 O110 83.8(13) . . ?
O111 W31 O265 170.5(11) . . ?
O109 W31 O265 85.8(11) . . ?
O104 W31 O265 73.8(10) . . ?
O105 W31 O265 73.4(10) . . ?
O110 W31 O265 85.8(11) . . ?
O111 W31 Cs3 77.2(10) . . ?
O109 W31 Cs3 133.9(10) . . ?
O104 W31 Cs3 43.9(8) . . ?
O105 W31 Cs3 63.1(9) . . ?
O110 W31 Cs3 145.5(10) . . ?
O265 W31 Cs3 93.3(6) . . ?
O114 W32 O119 97.5(12) . . ?
O114 W32 O98 98.8(12) . . ?
O119 W32 O98 94.7(11) . . ?
O114 W32 O120 97.0(12) . . ?
O119 W32 O120 98.1(11) . . ?
O98 W32 O120 158.2(10) . . ?
O114 W32 O95 89.4(12) . . ?
O119 W32 O95 172.3(10) . . ?
O98 W32 O95 80.6(10) . . ?
O120 W32 O95 84.6(11) . . ?
O114 W32 O121 174.4(12) . . ?
O119 W32 O121 86.6(11) . . ?
O98 W32 O121 84.6(10) . . ?
O120 W32 O121 78.6(11) . . ?
O95 W32 O121 86.8(11) . . ?
O137 W33 O121 102.7(13) . . ?
O137 W33 O136 103.2(14) . . ?
O121 W33 O136 95.2(14) . . ?
O137 W33 O277 95.3(13) . . ?
O121 W33 O277 161.0(10) . . ?
O136 W33 O277 86.5(14) . . ?
O137 W33 O122 102.2(13) . . ?
O121 W33 O122 85.5(12) . . ?
O136 W33 O122 153.8(12) . . ?
O277 W33 O122 84.7(13) . . ?
O137 W33 O262 166.5(13) . . ?
O121 W33 O262 90.1(10) . . ?
O136 W33 O262 70.9(11) . . ?
O277 W33 O262 72.6(10) . . ?
O122 W33 O262 82.9(10) . . ?
O137 W33 Cs3 78.5(10) . 2_765 ?
O121 W33 Cs3 131.1(9) . 2_765 ?
O136 W33 Cs3 132.7(11) . 2_765 ?
O277 W33 Cs3 46.8(9) . 2_765 ?
O122 W33 Cs3 47.8(9) . 2_765 ?
O262 W33 Cs3 96.4(6) . 2_765 ?
O123 W34 O122 98.6(14) . . ?
O123 W34 O138 100.0(13) . . ?
O122 W34 O138 90.4(13) . . ?
O123 W34 O120 106.4(13) . . ?
O122 W34 O120 87.0(12) . . ?
O138 W34 O120 153.6(12) . . ?
O123 W34 O124 97.8(13) . . ?
O122 W34 O124 163.4(13) . . ?
O138 W34 O124 88.6(11) . . ?
O120 W34 O124 86.6(11) . . ?
O123 W34 O273 169.8(12) . . ?
O122 W34 O273 90.3(12) . . ?
O138 W34 O273 74.8(11) . . ?
O120 W34 O273 79.0(11) . . ?
O124 W34 O273 73.5(11) . . ?
O123 W34 Cs3 85.5(10) . 2_765 ?
O122 W34 Cs3 49.0(10) . 2_765 ?
O138 W34 Cs3 46.7(8) . 2_765 ?
O120 W34 Cs3 135.9(8) . 2_765 ?
O124 W34 Cs3 134.7(8) . 2_765 ?
O273 W34 Cs3 96.7(7) . 2_765 ?
O126 W35 O139 99.0(13) . . ?
O126 W35 O124 98.0(13) . . ?
O139 W35 O124 88.6(11) . . ?
O126 W35 O125 101.1(12) . . ?
O139 W35 O125 159.8(11) . . ?
O124 W35 O125 89.6(11) . . ?
O126 W35 O127 103.8(13) . . ?
O139 W35 O127 88.4(12) . . ?
O124 W35 O127 158.2(11) . . ?
O125 W35 O127 85.9(11) . . ?
O126 W35 O273 167.8(12) . . ?
O139 W35 O273 72.3(10) . . ?
O124 W35 O273 73.6(11) . . ?
O125 W35 O273 87.9(10) . . ?
O127 W35 O273 84.9(11) . . ?
O129 W36 O128 104.1(14) . . ?
O129 W36 O127 104.7(14) . . ?
O128 W36 O127 90.4(13) . . ?
O129 W36 O130 98.4(14) . . ?
O128 W36 O130 91.0(14) . . ?
O127 W36 O130 155.7(11) . . ?
O129 W36 O140 92.7(13) . . ?
O128 W36 O140 163.2(11) . . ?
O127 W36 O140 85.5(12) . . ?
O130 W36 O140 86.2(12) . . ?
O129 W36 O261 161.6(14) . . ?
O128 W36 O261 91.0(11) . . ?
O127 W36 O261 85.3(11) . . ?
O130 W36 O261 70.4(11) . . ?
O140 W36 O261 72.4(10) . . ?
O132 W37 O131 104.8(16) . . ?
O132 W37 O133 100.1(15) . . ?
O131 W37 O133 92.9(13) . . ?
O132 W37 O130 96.4(14) . . ?
O131 W37 O130 98.3(13) . . ?
O133 W37 O130 157.0(12) . . ?
O132 W37 O141 93.2(15) . . ?
O131 W37 O141 161.8(13) . . ?
O133 W37 O141 81.7(12) . . ?
O130 W37 O141 81.5(12) . . ?
O132 W37 O261 163.3(14) . . ?
O131 W37 O261 89.1(13) . . ?
O133 W37 O261 88.1(12) . . ?
O130 W37 O261 72.1(11) . . ?
O141 W37 O261 73.5(12) . . ?
O135 W38 O134 104.6(15) . . ?
O135 W38 O133 100.2(15) . . ?
O134 W38 O133 92.7(12) . . ?
O135 W38 O136 97.2(14) . . ?
O134 W38 O136 94.6(13) . . ?
O133 W38 O136 158.7(13) . . ?
O135 W38 O142 94.7(15) . . ?
O134 W38 O142 160.7(13) . . ?
O133 W38 O142 82.9(12) . . ?
O136 W38 O142 83.6(13) . . ?
O135 W38 O262 167.7(12) . . ?
O134 W38 O262 85.7(11) . . ?
O133 W38 O262 85.9(11) . . ?
O136 W38 O262 74.8(11) . . ?
O142 W38 O262 75.2(12) . . ?
O276 W39 O277 102.5(14) . . ?
O276 W39 O142 102.8(15) . . ?
O277 W39 O142 92.9(13) . . ?
O276 W39 O146 99.8(14) . . ?
O277 W39 O146 156.1(12) . . ?
O142 W39 O146 90.4(12) . . ?
O276 W39 O144 102.5(15) . . ?
O277 W39 O144 86.6(13) . . ?
O142 W39 O144 154.2(13) . . ?
O146 W39 O144 80.3(12) . . ?
O276 W39 O262 173.7(12) . . ?
O277 W39 O262 74.1(10) . . ?
O142 W39 O262 72.3(12) . . ?
O146 W39 O262 84.4(10) . . ?
O144 W39 O262 82.8(11) . . ?
O276 W39 Cs3 80.3(12) . 2_765 ?
O277 W39 Cs3 50.8(9) . 2_765 ?
O142 W39 Cs3 142.5(9) . 2_765 ?
O146 W39 Cs3 126.3(8) . 2_765 ?
O144 W39 Cs3 48.4(9) . 2_765 ?
O262 W39 Cs3 101.1(7) . 2_765 ?
O148 W40 O144 104.2(14) . . ?
O148 W40 O145 107.1(13) . . ?
O144 W40 O145 90.7(13) . . ?
O148 W40 O139 97.0(12) . . ?
O144 W40 O139 156.6(13) . . ?
O145 W40 O139 92.4(11) . . ?
O148 W40 O138 94.2(12) . . ?
O144 W40 O138 87.7(13) . . ?
O145 W40 O138 158.3(11) . . ?
O139 W40 O138 80.9(11) . . ?
O148 W40 O273 164.0(14) . . ?
O144 W40 O273 84.0(13) . . ?
O145 W40 O273 86.2(11) . . ?
O139 W40 O273 73.1(10) . . ?
O138 W40 O273 72.2(11) . . ?
O148 W40 Cs3 75.1(8) . 2_765 ?
O144 W40 Cs3 49.1(10) . 2_765 ?
O145 W40 Cs3 137.0(9) . 2_765 ?
O139 W40 Cs3 130.4(8) . 2_765 ?
O138 W40 Cs3 51.9(8) . 2_765 ?
O273 W40 Cs3 101.4(7) . 2_765 ?
O147 W41 O146 101.6(14) . . ?
O147 W41 O141 100.3(15) . . ?
O146 W41 O141 95.0(11) . . ?
O147 W41 O140 100.8(13) . . ?
O146 W41 O140 154.8(13) . . ?
O141 W41 O140 92.0(11) . . ?
O147 W41 O145 103.3(15) . . ?
O146 W41 O145 81.0(11) . . ?
O141 W41 O145 156.4(13) . . ?
O140 W41 O145 82.9(11) . . ?
O147 W41 O261 168.6(13) . . ?
O146 W41 O261 87.8(11) . . ?
O141 W41 O261 72.1(12) . . ?
O140 W41 O261 71.5(10) . . ?
O145 W41 O261 84.5(11) . . ?
O118 W42 O155 102.8(14) . . ?
O118 W42 O125 96.3(12) . . ?
O155 W42 O125 103.8(11) . . ?
O118 W42 O154 102.1(13) . . ?
O155 W42 O154 97.3(12) . . ?
O125 W42 O154 148.1(10) . . ?
O118 W42 O128 174.5(13) . . ?
O155 W42 O128 81.7(13) . . ?
O125 W42 O128 79.6(11) . . ?
O154 W42 O128 80.0(11) . . ?
O118 W42 O153 91.0(13) . . ?
O155 W42 O153 163.8(13) . . ?
O125 W42 O153 82.7(10) . . ?
O154 W42 O153 71.3(11) . . ?
O128 W42 O153 84.9(11) . . ?
O118 W42 Cs1 71.0(10) . . ?
O155 W42 Cs1 73.7(9) . . ?
O125 W42 Cs1 165.6(7) . . ?
O154 W42 Cs1 45.1(8) . . ?
O128 W42 Cs1 113.5(8) . . ?
O153 W42 Cs1 103.6(8) . . ?
O157 W43 O156 98.6(14) . . ?
O157 W43 O154 105.8(12) . . ?
O156 W43 O154 94.7(11) . . ?
O157 W43 O158 93.4(13) . . ?
O156 W43 O158 102.1(12) . . ?
O154 W43 O158 152.2(13) . . ?
O157 W43 O153 88.5(12) . . ?
O156 W43 O153 166.8(11) . . ?
O154 W43 O153 72.5(11) . . ?
O158 W43 O153 88.5(11) . . ?
O157 W43 O159 168.5(13) . . ?
O156 W43 O159 88.6(13) . . ?
O154 W43 O159 82.3(12) . . ?
O158 W43 O159 76.2(13) . . ?
O153 W43 O159 86.2(12) . . ?
O157 W43 Cs1 135.7(9) . . ?
O156 W43 Cs1 69.7(9) . . ?
O154 W43 Cs1 37.8(8) . . ?
O158 W43 Cs1 130.4(9) . . ?
O153 W43 Cs1 97.5(7) . . ?
O159 W43 Cs1 55.3(9) . . ?
O159 W44 O161 101.4(16) . . ?
O159 W44 O162 94.2(15) . . ?
O161 W44 O162 100.6(13) . . ?
O159 W44 O160 89.4(16) . . ?
O161 W44 O160 102.2(14) . . ?
O162 W44 O160 155.7(12) . . ?
O159 W44 O177 166.0(13) . . ?
O161 W44 O177 91.9(13) . . ?
O162 W44 O177 87.5(12) . . ?
O160 W44 O177 83.5(13) . . ?
O159 W44 O174 94.1(14) . . ?
O161 W44 O174 163.3(14) . . ?
O162 W44 O174 71.7(11) . . ?
O160 W44 O174 84.1(11) . . ?
O177 W44 O174 73.3(11) . . ?
O159 W44 Cs1 48.2(11) . . ?
O161 W44 Cs1 86.6(11) . . ?
O162 W44 Cs1 52.1(10) . . ?
O160 W44 Cs1 137.6(11) . . ?
O177 W44 Cs1 138.2(7) . . ?
O174 W44 Cs1 99.3(8) . . ?
O173 W45 O172 99.8(13) . . ?
O173 W45 O158 102.1(13) . . ?
O172 W45 O158 87.4(13) . . ?
O173 W45 O160 100.4(14) . . ?
O172 W45 O160 159.7(13) . . ?
O158 W45 O160 86.9(14) . . ?
O173 W45 O182 97.4(14) . . ?
O172 W45 O182 92.8(13) . . ?
O158 W45 O182 160.1(13) . . ?
O160 W45 O182 86.1(14) . . ?
O173 W45 O176 168.2(11) . . ?
O172 W45 O176 73.7(11) . . ?
O158 W45 O176 87.6(11) . . ?
O160 W45 O176 86.6(11) . . ?
O182 W45 O176 73.5(11) . . ?
O171 W46 O181 101.7(18) . . ?
O171 W46 O170 102.5(17) . . ?
O181 W46 O170 155.6(14) . . ?
O171 W46 O149 102.6(16) . . ?
O181 W46 O149 93.1(15) . . ?
O170 W46 O149 84.7(14) . . ?
O171 W46 O172 95.6(15) . . ?
O181 W46 O172 87.8(14) . . ?
O170 W46 O172 86.7(12) . . ?
O149 W46 O172 161.1(12) . . ?
O171 W46 O176 167.2(15) . . ?
O181 W46 O176 72.3(13) . . ?
O170 W46 O176 83.4(12) . . ?
O149 W46 O176 89.1(12) . . ?
O172 W46 O176 73.2(10) . . ?
O169 W47 O168 104.0(18) . . ?
O169 W47 O149 102.8(18) . . ?
O168 W47 O149 84.1(15) . . ?
O169 W47 O180 93(2) . . ?
O168 W47 O180 159.5(14) . . ?
O149 W47 O180 81.3(17) . . ?
O169 W47 O167 104.7(18) . . ?
O168 W47 O167 97.1(15) . . ?
O149 W47 O167 151.3(15) . . ?
O180 W47 O167 89.1(17) . . ?
O169 W47 O175 162.0(17) . . ?
O168 W47 O175 93.6(11) . . ?
O149 W47 O175 82.1(12) . . ?
O180 W47 O175 70.3(13) . . ?
O167 W47 O175 69.1(12) . . ?
O166 W48 O165 98.2(14) . . ?
O166 W48 O167 96.6(15) . . ?
O165 W48 O167 96.4(14) . . ?
O166 W48 O164 103.5(13) . . ?
O165 W48 O164 93.0(12) . . ?
O167 W48 O164 156.3(14) . . ?
O166 W48 O179 97.7(15) . . ?
O165 W48 O179 164.0(13) . . ?
O167 W48 O179 82.2(15) . . ?
O164 W48 O179 82.7(13) . . ?
O166 W48 O175 166.7(12) . . ?
O165 W48 O175 92.9(11) . . ?
O167 W48 O175 74.9(13) . . ?
O164 W48 O175 83.0(11) . . ?
O179 W48 O175 71.4(13) . . ?
O163 W49 O78 106.7(14) . . ?
O163 W49 O164 95.0(13) . . ?
O78 W49 O164 101.3(11) . . ?
O163 W49 O178 162.1(13) . . ?
O78 W49 O178 91.2(13) . . ?
O164 W49 O178 82.3(12) . . ?
O163 W49 O162 93.7(13) . . ?
O78 W49 O162 96.3(12) . . ?
O164 W49 O162 157.1(12) . . ?
O178 W49 O162 82.9(12) . . ?
O163 W49 O174 88.1(13) . . ?
O78 W49 O174 162.6(13) . . ?
O164 W49 O174 86.0(11) . . ?
O178 W49 O174 74.0(12) . . ?
O162 W49 O174 73.2(11) . . ?
O163 W49 Cs1 51.8(9) . . ?
O78 W49 Cs1 82.9(9) . . ?
O164 W49 Cs1 145.5(9) . . ?
O178 W49 Cs1 132.1(8) . . ?
O162 W49 Cs1 51.0(9) . . ?
O174 W49 Cs1 100.1(7) . . ?
O187 W50 O178 104.4(16) . . ?
O187 W50 O177 99.1(15) . . ?
O178 W50 O177 93.4(11) . . ?
O187 W50 O267 103.1(16) . . ?
O178 W50 O267 92.4(12) . . ?
O177 W50 O267 154.8(13) . . ?
O187 W50 O183 101.6(18) . . ?
O178 W50 O183 154.0(16) . . ?
O177 W50 O183 84.1(12) . . ?
O267 W50 O183 80.0(13) . . ?
O187 W50 O174 171.2(13) . . ?
O178 W50 O174 70.6(12) . . ?
O177 W50 O174 74.4(11) . . ?
O267 W50 O174 84.6(12) . . ?
O183 W50 O174 83.8(14) . . ?
O188 W51 O179 104.4(17) . . ?
O188 W51 O267 98.7(16) . . ?
O179 W51 O267 93.3(14) . . ?
O188 W51 O180 105.8(17) . . ?
O179 W51 O180 91.6(17) . . ?
O267 W51 O180 152.9(15) . . ?
O188 W51 O184 97.1(17) . . ?
O179 W51 O184 158.5(15) . . ?
O267 W51 O184 83.4(13) . . ?
O180 W51 O184 82.3(16) . . ?
O188 W51 O175 175.2(15) . . ?
O179 W51 O175 71.5(13) . . ?
O267 W51 O175 84.2(12) . . ?
O180 W51 O175 72.2(13) . . ?
O184 W51 O175 87.0(12) . . ?
O186 W52 O183 102(2) . . ?
O186 W52 O184 101.4(17) . . ?
O183 W52 O184 93.0(15) . . ?
O186 W52 O181 99.0(18) . . ?
O183 W52 O181 158.1(17) . . ?
O184 W52 O181 89.2(15) . . ?
O186 W52 O182 94.8(17) . . ?
O183 W52 O182 89.9(14) . . ?
O184 W52 O182 162.6(16) . . ?
O181 W52 O182 81.9(13) . . ?
O186 W52 O176 166.3(16) . . ?
O183 W52 O176 87.5(15) . . ?
O184 W52 O176 87.8(13) . . ?
O181 W52 O176 70.7(13) . . ?
O182 W52 O176 75.2(12) . . ?
O84 W53 O263 101.1(12) . . ?
O84 W53 O170 97.0(14) . . ?
O263 W53 O170 98.4(14) . . ?
O84 W53 O194 97.7(12) . . ?
O263 W53 O194 97.3(13) . . ?
O170 W53 O194 155.9(11) . . ?
O84 W53 O168 85.2(11) . . ?
O263 W53 O168 172.9(12) . . ?
O170 W53 O168 77.5(12) . . ?
O194 W53 O168 84.9(11) . . ?
O84 W53 O193 168.8(12) . . ?
O263 W53 O193 89.9(12) . . ?
O170 W53 O193 83.1(13) . . ?
O194 W53 O193 78.8(12) . . ?
O168 W53 O193 83.9(11) . . ?
O195 W54 O194 102.2(15) . . ?
O195 W54 O210 102.0(15) . . ?
O194 W54 O210 89.8(12) . . ?
O195 W54 O217 104.5(15) . . ?
O194 W54 O217 153.1(12) . . ?
O210 W54 O217 87.0(13) . . ?
O195 W54 O196 99.7(15) . . ?
O194 W54 O196 83.4(12) . . ?
O210 W54 O196 158.2(13) . . ?
O217 W54 O196 89.8(13) . . ?
O195 W54 O211 170.5(14) . . ?
O194 W54 O211 79.6(11) . . ?
O210 W54 O211 87.3(12) . . ?
O217 W54 O211 73.6(11) . . ?
O196 W54 O211 71.2(11) . . ?
O209 W55 O193 104.6(16) . . ?
O209 W55 O208 101.6(15) . . ?
O193 W55 O208 97.1(13) . . ?
O209 W55 O210 105.7(15) . . ?
O193 W55 O210 88.1(14) . . ?
O208 W55 O210 149.9(14) . . ?
O209 W55 O216 96.6(15) . . ?
O193 W55 O216 158.1(15) . . ?
O208 W55 O216 83.9(13) . . ?
O210 W55 O216 80.7(14) . . ?
O209 W55 O212 165.0(14) . . ?
O193 W55 O212 89.4(13) . . ?
O208 W55 O212 70.6(12) . . ?
O210 W55 O212 79.9(12) . . ?
O216 W55 O212 70.2(12) . . ?
O206 W56 O207 104.1(14) . . ?
O206 W56 O205 91.5(15) . . ?
O207 W56 O205 102.1(15) . . ?
O206 W56 O208 96.9(14) . . ?
O207 W56 O208 96.2(13) . . ?
O205 W56 O208 157.3(14) . . ?
O206 W56 O215 158.3(13) . . ?
O207 W56 O215 97.6(13) . . ?
O205 W56 O215 83.1(14) . . ?
O208 W56 O215 81.3(13) . . ?
O206 W56 O212 86.8(13) . . ?
O207 W56 O212 165.4(11) . . ?
O205 W56 O212 86.9(14) . . ?
O208 W56 O212 72.6(12) . . ?
O215 W56 O212 71.9(12) . . ?
O204 W57 O203 104.0(16) . . ?
O204 W57 O205 99.8(16) . . ?
O203 W57 O205 92.0(15) . . ?
O204 W57 O202 100.8(15) . . ?
O203 W57 O202 95.1(13) . . ?
O205 W57 O202 155.8(13) . . ?
O204 W57 O214 95.1(16) . . ?
O203 W57 O214 160.9(13) . . ?
O205 W57 O214 84.2(15) . . ?
O202 W57 O214 81.5(12) . . ?
O204 W57 O213 165.0(17) . . ?
O203 W57 O213 90.2(13) . . ?
O205 W57 O213 84.2(13) . . ?
O202 W57 O213 72.8(11) . . ?
O214 W57 O213 70.9(13) . . ?
O201 W58 O200 105.3(17) . . ?
O201 W58 O199 100.5(15) . . ?
O200 W58 O199 91.0(15) . . ?
O201 W58 O202 102.3(15) . . ?
O200 W58 O202 89.7(14) . . ?
O199 W58 O202 156.2(12) . . ?
O201 W58 O219 97.4(16) . . ?
O200 W58 O219 157.3(14) . . ?
O199 W58 O219 84.0(13) . . ?
O202 W58 O219 86.2(12) . . ?
O201 W58 O213 165.1(16) . . ?
O200 W58 O213 86.5(14) . . ?
O199 W58 O213 88.2(12) . . ?
O202 W58 O213 68.1(11) . . ?
O219 W58 O213 71.3(12) . . ?
O198 W59 O197 104.3(14) . . ?
O198 W59 O218 97.7(14) . . ?
O197 W59 O218 157.9(13) . . ?
O198 W59 O196 101.6(15) . . ?
O197 W59 O196 86.5(13) . . ?
O218 W59 O196 91.0(13) . . ?
O198 W59 O199 99.4(14) . . ?
O197 W59 O199 87.9(13) . . ?
O218 W59 O199 86.5(13) . . ?
O196 W59 O199 158.9(13) . . ?
O198 W59 O211 169.9(11) . . ?
O197 W59 O211 84.6(11) . . ?
O218 W59 O211 73.6(11) . . ?
O196 W59 O211 73.9(12) . . ?
O199 W59 O211 85.3(11) . . ?
O225 W60 O221 98.9(17) . . ?
O225 W60 O222 102.2(19) . . ?
O221 W60 O222 92.0(16) . . ?
O225 W60 O217 94.4(17) . . ?
O221 W60 O217 87.6(14) . . ?
O222 W60 O217 163.2(15) . . ?
O225 W60 O218 101.5(16) . . ?
O221 W60 O218 158.1(14) . . ?
O222 W60 O218 91.3(15) . . ?
O217 W60 O218 83.1(13) . . ?
O225 W60 O211 166.6(16) . . ?
O221 W60 O211 87.6(12) . . ?
O222 W60 O211 89.1(14) . . ?
O217 W60 O211 74.1(11) . . ?
O218 W60 O211 70.8(11) . . ?
O224 W61 O216 99.3(16) . . ?
O224 W61 O215 102.8(15) . . ?
O216 W61 O215 92.1(15) . . ?
O224 W61 O220 102.0(16) . . ?
O216 W61 O220 157.4(14) . . ?
O215 W61 O220 90.5(14) . . ?
O224 W61 O221 98.6(15) . . ?
O216 W61 O221 86.8(15) . . ?
O215 W61 O221 158.5(13) . . ?
O220 W61 O221 82.6(13) . . ?
O224 W61 O212 170.9(16) . . ?
O216 W61 O212 73.1(13) . . ?
O215 W61 O212 73.0(12) . . ?
O220 W61 O212 86.3(12) . . ?
O221 W61 O212 86.2(12) . . ?
O223 W62 O214 101.3(17) . . ?
O223 W62 O220 103.5(16) . . ?
O214 W62 O220 93.1(14) . . ?
O223 W62 O219 101.0(16) . . ?
O214 W62 O219 92.5(13) . . ?
O220 W62 O219 153.3(15) . . ?
O223 W62 O222 97.6(17) . . ?
O214 W62 O222 161.1(17) . . ?
O220 W62 O222 83.0(15) . . ?
O219 W62 O222 83.3(14) . . ?
O223 W62 O213 169.5(14) . . ?
O214 W62 O213 71.2(13) . . ?
O220 W62 O213 84.6(13) . . ?
O219 W62 O213 72.5(13) . . ?
O222 W62 O213 90.0(14) . . ?
O229 W63 O228 106.9(14) . . ?
O229 W63 O190 97.4(16) . . ?
O228 W63 O190 105.4(14) . . ?
O229 W63 O197 116.2(16) . . ?
O228 W63 O197 130.4(11) . . ?
O190 W63 O197 92.7(13) . . ?
O229 W63 O200 88.5(16) . . ?
O228 W63 O200 81.0(13) . . ?
O190 W63 O200 169.4(12) . . ?
O197 W63 O200 76.8(12) . . ?

loop_
_geom_bond_atom_site_label_1
_geom_bond_atom_site_label_2
_geom_bond_distance
_geom_bond_site_symmetry_2
_geom_bond_publ_flag
O1 W1 1.89(4) . ?
O3 W1 1.84(4) . ?
O3 Er2 2.31(4) . ?
O4 W3 1.87(3) . ?
O4 W1 1.99(3) . ?
O5 W2 1.73(4) . ?
O5 W1 2.24(4) . ?
O6 W2 1.75(4) . ?
O6 Cs4 3.17(3) . ?
O7 W3 1.91(3) . ?
O7 W2 1.95(3) . ?
O7 Cs4 3.21(3) . ?
O8 W3 1.63(4) . ?
O8 Cs4 3.00(4) . ?
O9 W4 1.93(3) . ?
O9 W3 1.96(3) . ?
O10 W4 1.88(3) . ?
O10 W11 1.91(3) . ?
O11 W4 1.64(5) . ?
O12 W4 1.88(3) . ?
O12 W5 1.96(3) . ?
O13 W5 1.90(3) . ?
O13 W11 1.98(3) . ?
O14 W5 1.74(4) . ?
O15 W5 1.87(3) . ?
O15 W6 2.00(3) . ?
O15 Cs2 3.44(4) . ?
O16 W6 1.74(3) . ?
O16 Er1 2.43(3) . ?
O16 Cs2 3.66(3) . ?
O17 W6 1.72(3) . ?
O17 Cs2 3.08(4) 2_675 ?
O17 Cs2 3.46(4) . ?
O18 W6 1.88(3) . ?
O18 W7 1.96(3) . ?
O18 Cs2 3.37(3) 2_675 ?
O19 W7 1.82(4) . ?
O19 Er1 2.32(4) . ?
O20 W7 1.73(3) . ?
O20 Cs2 3.31(3) 2_675 ?
O21 W2 1.93(2) . ?
O21 W7 1.93(3) . ?
O21 Na3 2.51(4) . ?
O22 As1 1.71(4) . ?
O22 W7 2.31(3) . ?
O22 W2 2.37(3) . ?
O22 W8 2.44(4) . ?
O23 As1 1.87(3) . ?
O23 W6 2.24(3) . ?
O23 W10 2.33(3) . ?
O23 W5 2.36(3) . ?
O24 As1 1.81(3) . ?
O24 W9 2.26(4) . ?
O24 W4 2.31(3) . ?
O24 W3 2.35(3) . ?
O25 W9 1.91(5) . ?
O25 W4 1.93(5) . ?
O26 W9 1.88(4) . ?
O26 W3 1.98(4) . ?
O27 W8 1.90(3) . ?
O27 W2 2.00(3) . ?
O28 W8 1.84(3) . ?
O28 W7 2.07(4) . ?
O29 W10 1.79(3) . ?
O29 W6 2.07(4) . ?
O30 W10 1.76(4) . ?
O30 W5 2.01(4) . ?
O31 W9 1.89(3) . ?
O31 W10 1.94(3) . ?
O32 W9 1.83(4) . ?
O32 W8 2.02(3) . ?
O33 W8 1.87(4) . ?
O33 W10 1.91(4) . ?
O34 W8 1.63(5) . ?
O35 W9 1.73(4) . ?
O36 W10 1.71(4) . ?
O37 Er1 2.42(3) . ?
O38 W24 1.73(3) . ?
O38 Er1 2.37(3) . ?
O39 Er1 2.45(3) . ?
O39 Cs2 3.28(3) . ?
O40 W21 1.74(3) . ?
O40 Er1 2.48(3) . ?
O41 W1 1.80(3) . ?
O41 Er1 2.35(3) . ?
O42 W11 1.70(3) . ?
O42 Er1 2.35(3) . ?
O43 W13 1.77(4) . ?
O43 W11 2.15(3) . ?
O44 W12 1.89(3) . ?
O44 W11 1.93(3) . ?
O45 W12 1.70(3) . ?
O45 Cs2 3.11(3) . ?
O46 W17 1.93(3) . ?
O46 W12 1.98(3) . ?
O46 Cs2 3.76(3) . ?
O47 W21 1.91(3) . ?
O47 W17 1.93(3) . ?
O48 W17 1.70(3) . ?
O49 W17 1.86(3) . ?
O49 W16 1.94(3) . ?
O50 W16 1.81(4) . ?
O50 W21 2.14(4) . ?
O50 Cs1 3.45(3) . ?
O51 W16 1.79(3) . ?
O52 W15 1.93(3) . ?
O52 W16 1.94(3) . ?
O52 Cs1 3.61(3) . ?
O53 W15 1.73(3) . ?
O53 Er2 2.45(3) . ?
O53 Cs1 3.70(3) . ?
O54 W15 1.71(3) . ?
O54 Er5 2.43(3) . ?
O55 W15 1.89(3) . ?
O55 W14 1.97(3) . ?
O56 W14 1.84(3) . ?
O56 Er2 2.35(3) . ?
O57 W14 1.78(3) . ?
O58 W13 1.88(3) . ?
O58 W14 1.96(4) . ?
O59 W13 1.75(4) . ?
O60 W12 1.88(3) . ?
O60 W13 1.93(3) . ?
O61 As2 1.78(2) . ?
O61 W14 2.28(2) . ?
O61 W19 2.36(3) . ?
O61 W13 2.49(3) . ?
O62 As2 1.79(3) . ?
O62 W15 2.25(2) . ?
O62 W20 2.38(3) . ?
O62 W16 2.38(2) . ?
O63 As2 1.81(3) . ?
O63 W12 2.27(3) . ?
O63 W18 2.29(3) . ?
O63 W17 2.33(3) . ?
O64 W20 1.88(3) . ?
O64 W16 2.03(3) . ?
O65 W20 1.84(3) . ?
O65 W15 2.05(4) . ?
O66 W19 1.80(3) . ?
O66 W14 2.10(4) . ?
O67 W19 1.88(4) . ?
O67 W13 2.00(4) . ?
O68 W12 1.87(4) . ?
O68 W18 1.97(3) . ?
O69 W17 1.92(4) . ?
O69 W18 1.98(3) . ?
O70 W18 1.72(3) . ?
O70 W20 2.08(3) . ?
O71 W20 1.90(3) . ?
O71 W19 1.92(3) . ?
O72 W18 1.89(3) . ?
O72 W19 1.94(3) . ?
O73 W19 1.69(4) . ?
O74 W20 1.67(4) . ?
O75 W18 1.66(4) . ?
O76 W11 1.67(3) . ?
O76 Er2 2.36(3) . ?
O77 Er2 2.47(4) . ?
O78 W49 1.84(3) . ?
O78 Er2 2.30(3) . ?
O79 Er2 2.48(3) . ?
O79 Cs1 3.00(3) . ?
O80 W21 2.15(3) . ?
O80 W22 2.20(3) . ?
O80 Na6 2.95(4) . ?
O81 W22 1.87(2) . ?
O81 W21 1.93(2) . ?
O81 Cs1 3.07(2) . ?
O82 W21 1.72(3) . ?
O82 Er2 2.36(3) . ?
O83 W22 1.76(3) . ?
O83 Er4 2.46(3) . ?
O84 W53 1.78(3) . ?
O84 Er5 2.25(3) . ?
O85 W23 1.92(2) . ?
O85 W22 1.94(2) . ?
O86 W24 1.80(3) . ?
O86 W22 2.17(3) . ?
O87 W23 1.90(3) . ?
O87 W24 1.93(3) . ?
O88 W24 1.89(3) . ?
O88 W25 1.97(3) . ?
O89 W25 1.76(3) . ?
O89 Er3 2.39(3) . ?
O90 W25 1.70(3) . ?
O90 Cs4 3.08(3) 2_775 ?
O91 W25 1.89(3) . ?
O91 W26 1.96(3) . ?
O91 Cs4 3.43(3) 2_775 ?
O92 W26 1.78(3) . ?
O92 Er3 2.42(3) . ?
O93 W26 1.78(3) . ?
O93 Cs4 3.22(3) 2_775 ?
O93 Cs3 3.53(3) . ?
O94 W27 1.90(3) . ?
O94 W26 1.98(3) . ?
O94 Cs3 3.18(3) . ?
O95 W27 1.79(3) . ?
O95 W32 2.07(3) . ?
O96 W27 1.76(3) . ?
O96 Na1 2.26(3) . ?
O97 W27 1.92(3) . ?
O97 W28 1.92(3) . ?
O98 W32 1.91(2) . ?
O98 W28 1.93(2) . ?
O99 W28 1.60(3) . ?
O100 W28 1.95(3) . ?
O100 W23 1.97(3) . ?
O101 W23 1.74(3) . ?
O102 W30 1.93(3) . ?
O102 W24 1.97(3) . ?
O103 W30 1.86(3) . ?
O103 W25 2.11(3) . ?
O104 W31 1.88(3) . ?
O104 W26 2.09(3) . ?
O104 Cs3 3.15(3) . ?
O105 W31 1.90(3) . ?
O105 W27 1.97(3) . ?
O105 Cs3 3.76(3) . ?
O106 W28 1.90(3) . ?
O106 W29 1.94(3) . ?
O107 W23 1.88(2) . ?
O107 W29 1.99(3) . ?
O108 W29 1.90(3) . ?
O108 W30 1.96(3) . ?
O109 W31 1.86(3) . ?
O109 W30 1.92(3) . ?
O110 W29 1.90(3) . ?
O110 W31 1.95(3) . ?
O111 W31 1.75(3) . ?
O112 W29 1.69(3) . ?
O113 W30 1.71(3) . ?
O114 W32 1.76(3) . ?
O114 Er3 2.24(3) . ?
O115 Er3 2.47(3) . ?
O116 Er3 2.42(4) . ?
O116 Cs4 3.48(4) 2_775 ?
O117 Er3 2.42(3) . ?
O117 Cs1 3.55(3) . ?
O118 W42 1.70(3) . ?
O118 Er3 2.50(3) . ?
O119 W32 1.81(3) . ?
O119 Er4 2.20(3) . ?
O120 W34 1.91(3) . ?
O120 W32 1.92(3) . ?
O121 W33 1.81(3) . ?
O121 W32 2.07(3) . ?
O122 W34 1.82(3) . ?
O122 W33 2.01(3) . ?
O122 Cs3 3.33(3) 2_765 ?
O123 W34 1.74(3) . ?
O123 Na1 2.46(3) . ?
O124 W35 1.92(3) . ?
O124 W34 1.97(3) . ?
O125 W42 1.92(2) . ?
O125 W35 1.92(2) . ?
O126 W35 1.70(3) . ?
O127 W36 1.85(3) . ?
O127 W35 1.97(3) . ?
O128 W36 1.85(3) . ?
O128 W42 2.13(3) . ?
O129 W36 1.75(3) . ?
O129 Er6 2.37(3) . ?
O130 W36 1.90(3) . ?
O130 W37 1.97(3) . ?
O131 W37 1.79(3) . ?
O131 Er4 2.35(3) . ?
O132 W37 1.68(4) . ?
O132 Na7 2.50(5) 2_666 ?
O133 W37 1.90(3) . ?
O133 W38 1.97(3) . ?
O134 W38 1.77(3) . ?
O134 Er4 2.40(3) . ?
O135 W38 1.68(3) . ?
O136 W33 1.88(4) . ?
O136 W38 2.01(3) . ?
O137 W33 1.76(3) . ?
O138 W34 1.86(3) . ?
O138 W40 2.08(3) . ?
O138 Cs3 3.25(3) 2_765 ?
O139 W35 1.91(3) . ?
O139 W40 1.98(3) . ?
O140 W41 1.92(2) . ?
O140 W36 1.93(3) . ?
O141 W41 1.90(3) . ?
O141 W37 2.06(3) . ?
O142 W39 1.92(3) . ?
O142 W38 2.03(3) . ?
O144 W40 1.80(3) . ?
O144 W39 2.01(3) . ?
O144 Cs3 3.22(3) 2_765 ?
O145 W40 1.86(3) . ?
O145 W41 1.97(3) . ?
O146 W41 1.88(2) . ?
O146 W39 1.92(2) . ?
O147 W41 1.59(4) . ?
O148 W40 1.75(3) . ?
O149 W47 1.83(3) . ?
O149 W46 1.99(3) . ?
O150 Er4 2.42(3) . ?
O150 Cs1 3.45(3) . ?
O151 Er4 2.39(4) . ?
O152 Er4 2.45(3) . ?
O153 W43 2.20(3) . ?
O153 W42 2.22(3) . ?
O153 Na4 2.99(4) 2_775 ?
O154 W43 1.90(2) . ?
O154 W42 1.95(2) . ?
O154 Cs1 3.01(3) . ?
O155 W42 1.73(3) . ?
O155 Er4 2.43(3) . ?
O156 W43 1.74(3) . ?
O156 Er5 2.34(3) . ?
O157 W43 1.58(3) . ?
O157 Er6 2.61(3) . ?
O158 W45 1.90(3) . ?
O158 W43 1.94(3) . ?
O159 W44 1.70(4) . ?
O159 W43 2.24(4) . ?
O159 Cs1 3.52(3) . ?
O160 W44 1.92(3) . ?
O160 W45 1.92(3) . ?
O161 W44 1.79(3) . ?
O162 W44 1.90(3) . ?
O162 W49 2.03(3) . ?
O162 Cs1 3.58(3) . ?
O163 W49 1.76(3) . ?
O163 Er5 2.42(3) . ?
O163 Cs1 3.67(3) . ?
O164 W49 1.90(2) . ?
O164 W48 1.94(3) . ?
O165 W48 1.82(3) . ?
O165 Er5 2.37(3) . ?
O166 W48 1.72(3) . ?
O167 W48 1.93(4) . ?
O167 W47 1.94(4) . ?
O168 W47 1.79(3) . ?
O168 W53 2.07(3) . ?
O169 W47 1.64(4) . ?
O170 W53 1.88(4) . ?
O170 W46 1.94(3) . ?
O171 W46 1.57(4) . ?
O172 W45 1.89(3) . ?
O172 W46 2.04(3) . ?
O173 W45 1.73(3) . ?
O174 As5 1.82(3) . ?
O174 W49 2.20(3) . ?
O174 W44 2.37(3) . ?
O174 W50 2.43(3) . ?
O175 As5 1.80(3) . ?
O175 W48 2.25(3) . ?
O175 W51 2.36(3) . ?
O175 W47 2.49(3) . ?
O176 As5 1.83(3) . ?
O176 W52 2.24(3) . ?
O176 W46 2.28(3) . ?
O176 W45 2.37(2) . ?
O177 W50 1.88(2) . ?
O177 W44 2.03(3) . ?
O178 W50 1.87(3) . ?
O178 W49 1.99(3) . ?
O179 W51 1.85(4) . ?
O179 W48 2.02(4) . ?
O180 W47 1.88(4) . ?
O180 W51 1.95(4) . ?
O181 W46 1.86(4) . ?
O181 W52 2.01(4) . ?
O182 W45 1.94(3) . ?
O182 W52 2.01(3) . ?
O183 W52 1.80(4) . ?
O183 W50 2.05(4) . ?
O184 W52 1.89(3) . ?
O184 W51 2.02(3) . ?
O186 W52 1.64(4) . ?
O187 W50 1.49(4) . ?
O188 W51 1.78(4) . ?
O189 Er5 2.46(4) . ?
O190 W63 1.85(4) . ?
O190 Er5 2.32(4) . ?
O191 Er5 2.43(2) . ?
O191 Cs1 3.16(3) . ?
O193 W55 1.78(3) . ?
O193 W53 2.07(3) . ?
O194 W54 1.88(3) . ?
O194 W53 1.95(3) . ?
O195 W54 1.72(4) . ?
O196 W59 1.90(3) . ?
O196 W54 1.98(3) . ?
O197 W59 1.85(3) . ?
O197 W63 1.99(3) . ?
O198 W59 1.72(3) . ?
O199 W58 1.91(3) . ?
O199 W59 1.95(3) . ?
O200 W58 1.73(4) . ?
O200 W63 2.24(4) . ?
O201 W58 1.63(4) . ?
O202 W57 1.91(3) . ?
O202 W58 1.91(3) . ?
O203 W57 1.75(3) . ?
O203 Er6 2.40(4) . ?
O204 W57 1.66(3) . ?
O205 W57 1.91(4) . ?
O205 W56 1.92(4) . ?
O206 W56 1.76(3) . ?
O206 Er6 2.39(3) . ?
O207 W56 1.79(3) . ?
O208 W55 1.90(3) . ?
O208 W56 1.96(3) . ?
O209 W55 1.76(4) . ?
O210 W54 1.90(3) . ?
O210 W55 1.95(3) . ?
O211 As6 1.79(3) . ?
O211 W59 2.26(3) . ?
O211 W60 2.32(3) . ?
O211 W54 2.33(3) . ?
O212 As6 1.85(3) . ?
O212 W56 2.23(3) . ?
O212 W55 2.36(3) . ?
O212 W61 2.37(3) . ?
O213 As6 1.86(4) . ?
O213 W57 2.15(3) . ?
O213 W62 2.34(3) . ?
O213 W58 2.35(3) . ?
O214 W62 1.83(3) . ?
O214 W57 2.10(3) . ?
O215 W61 1.84(3) . ?
O215 W56 2.09(3) . ?
O216 W61 1.82(4) . ?
O216 W55 2.02(4) . ?
O217 W60 1.94(3) . ?
O217 W54 1.96(3) . ?
O218 W59 1.90(3) . ?
O218 W60 1.98(3) . ?
O219 W62 1.88(3) . ?
O219 W58 1.94(3) . ?
O220 W62 1.84(3) . ?
O220 W61 1.96(3) . ?
O221 W60 1.88(3) . ?
O221 W61 1.98(3) . ?
O222 W60 1.91(4) . ?
O222 W62 1.98(4) . ?
O223 W62 1.60(4) . ?
O224 W61 1.77(4) . ?
O225 W60 1.67(4) . ?
O226 Er6 2.39(3) . ?
O227 Er6 2.42(3) . ?
O228 W63 1.84(3) . ?
O228 Er6 2.32(3) . ?
O229 W63 1.83(4) . ?
O230 Na3 2.27(5) . ?
O231 Na3 2.64(7) . ?
O232 Na3 2.40(5) . ?
O233 Na3 2.53(6) . ?
O235 Na6 2.74(4) . ?
O236 Na7 2.34(7) . ?
O237 Na7 2.32(7) . ?
O238 Na7 2.18(7) . ?
O253 Na5 2.29(6) . ?
O256 Na5 2.59(6) 2_765 ?
O257 Na4 2.61(4) 2_775 ?
O258 Cs4 3.14(6) 2_775 ?
O261 As4 1.86(3) . ?
O261 W37 2.19(3) . ?
O261 W36 2.32(3) . ?
O261 W41 2.37(3) . ?
O262 As4 1.76(3) . ?
O262 W38 2.23(3) . ?
O262 W39 2.45(3) . ?
O262 W33 2.49(2) . ?
O263 W53 1.78(3) . ?
O263 Er6 2.29(3) . ?
O264 As3 1.86(3) . ?
O264 W28 2.25(3) . ?
O264 W29 2.26(3) . ?
O264 W23 2.31(3) . ?
O265 As3 1.78(3) . ?
O265 W26 2.22(3) . ?
O265 W27 2.44(3) . ?
O265 W31 2.47(2) . ?
O267 W51 1.90(3) . ?
O267 W50 1.90(3) . ?
O272 Na5 2.41(6) 1_556 ?
O273 As4 1.80(3) . ?
O273 W40 2.27(3) . ?
O273 W34 2.32(3) . ?
O273 W35 2.35(3) . ?
O274 As3 1.82(3) . ?
O274 W25 2.25(3) . ?
O274 W24 2.34(3) . ?
O274 W30 2.39(3) . ?
O276 W39 1.67(3) . ?
O277 W39 1.89(3) . ?
O277 W33 1.93(3) . ?
O277 Cs3 3.32(3) 2_765 ?
O280 Na7 2.63(6) 2_666 ?
O285 W22 1.72(3) . ?
O285 Er3 2.45(3) . ?
Cl1 Na1 2.302(18) . ?
Cl1 Cs3 3.06(2) . ?
Cl2 Cs3 2.77(2) . ?
Na1 O96 2.26(3) 2_765 ?
Na1 Cl1 2.302(18) 2_765 ?
Na1 O123 2.46(3) 2_765 ?
Na1 W27 3.6996(19) 2_765 ?
Na1 W27 3.6996(19) . ?
Na1 Cs3 4.672(12) 2_765 ?
Na1 Cs3 4.672(12) . ?
Na2 Na4 2.75(2) . ?
Na2 Na3 4.12(3) . ?
Na3 W7 3.71(3) . ?
Na4 O257 2.61(4) 2_775 ?
Na4 O153 2.99(4) 2_775 ?
Na5 O272 2.41(6) 1_554 ?
Na5 O256 2.59(6) 2_765 ?
Na7 O132 2.50(5) 2_666 ?
Na7 O280 2.63(6) 2_666 ?
Cs2 O17 3.08(4) 2_675 ?
Cs2 O20 3.31(3) 2_675 ?
Cs2 O18 3.37(3) 2_675 ?
Cs2 W6 4.022(9) . ?
Cs2 W6 4.052(6) 2_675 ?
Cs2 W7 4.181(6) 2_675 ?
Cs3 O144 3.22(3) 2_765 ?
Cs3 O138 3.25(3) 2_765 ?
Cs3 O277 3.32(3) 2_765 ?
Cs3 O122 3.33(3) 2_765 ?
Cs3 W26 3.992(8) . ?
Cs3 W40 4.093(9) 2_765 ?
Cs4 O90 3.08(3) 2_775 ?
Cs4 O258 3.14(6) 2_775 ?
Cs4 O93 3.22(3) 2_775 ?
Cs4 O91 3.43(3) 2_775 ?
Cs4 O116 3.48(4) 2_775 ?
Cs4 W3 3.854(14) . ?
Cs4 W25 3.951(13) 2_775 ?
Cs4 W2 3.974(12) . ?
Cs4 W26 4.042(15) 2_775 ?
W6 Cs2 4.052(6) 2_675 ?
W7 Cs2 4.181(6) 2_675 ?
W25 Cs4 3.951(13) 2_775 ?
W26 Cs4 4.042(15) 2_775 ?
W33 Cs3 4.333(9) 2_765 ?
W34 Cs3 4.231(11) 2_765 ?
W39 Cs3 4.179(10) 2_765 ?
W40 Cs3 4.093(9) 2_765 ?
